data_1576094
loop_
_publ_author_name
'Tateno, Atsunobu'
'Zhou, Wei'
'Gao, Ailing'
'Weng, Zhewei'
'Ogiwara, Naoki'
'Uchida, Sayaka'

_publ_section_title
;
 Isomeric effects of Al<sub>13</sub> Keggin clusters as catalyst support
 on oxidation reactions.
;
_journal_issue 43
_journal_name_full Nanoscale
_journal_page_first 25010
_journal_page_last 25014
_journal_paper_doi 10.1039/d5nr03696h
_journal_volume 17
_journal_year 2025
_chemical_formula_moiety '1.9(Al Mo6 O24), Al13 H24 O40, 6.7(H2 O), 0.4(Cl), 32[H2O]'
_chemical_formula_sum 'Al14.9 Cl0.4 H101.4 Mo11.4 O124.3'
_chemical_formula_weight 3600.754
_space_group_crystal_system triclinic
_space_group_IT_number 2
_space_group_name_Hall '-P 1'
_space_group_name_H-M_alt 'P -1'
_symmetry_Int_Tables_number 2
_audit_creation_date 2025-10-14
_audit_creation_method
;
Olex2 1.5-dev
(compiled 2025.10.02 svn.r20e3d319 for OlexSys, GUI svn.r7233)
;
_audit_update_record
;
2025-10-21 deposited with the CCDC.	2025-10-23 downloaded from the CCDC.
;
_cell_angle_alpha 82.003(2)
_cell_angle_beta 75.767(2)
_cell_angle_gamma 69.210(3)
_cell_formula_units_Z 2
_cell_length_a 14.3281(4)
_cell_length_b 14.4893(4)
_cell_length_c 26.9716(6)
_cell_measurement_reflns_used 20007
_cell_measurement_temperature 153.15
_cell_measurement_theta_max 29.4460
_cell_measurement_theta_min 2.3630
_cell_volume 5065.8(3)
_computing_cell_refinement 'CrysAlisPro 1.171.42.84a (Rigaku OD, 2023)'
_computing_data_collection 'CrysAlisPro 1.171.42.84a (Rigaku OD, 2023)'
_computing_data_reduction 'CrysAlisPro 1.171.42.84a (Rigaku OD, 2023)'
_computing_molecular_graphics 'Olex2 1.5-dev (Dolomanov et al., 2009)'
_computing_publication_material 'Olex2 1.5-dev (Dolomanov et al., 2009)'
_computing_structure_refinement 'olex2.refine 1.5-dev (Bourhis et al., 2015)'
_computing_structure_solution 'SHELXT  (Sheldrick, 2015)'
_diffrn_ambient_temperature 153.15
_diffrn_detector_area_resol_mean 10.0000
_diffrn_detector_type 'Rigaku HyPix-6000 area detector'
_diffrn_measured_fraction_theta_full 0.9989
_diffrn_measured_fraction_theta_max 0.9648
_diffrn_measurement_details
;
List of Runs (angles in degrees, time in seconds):

  # Type    Start    End  Width  t~exp~   \w     \q     \k     \f   Frames
#--------------------------------------------------------------------------
  1  \w    -56.00 -29.00   0.50   46.32    --    5.00  45.00 150.00   54
  2  \w     12.00  73.00   0.50   46.32    --  -14.60  45.00  -6.09  122
  3  \w   -104.00  59.00   0.50   46.32    --  -14.60  45.00 120.00  326
  4  \w    -28.00  -1.00   0.50   46.32    --  -14.60  45.00  -6.09   54
  5  \w    -72.00 -45.00   0.50   46.32    --  -14.60  45.00  30.00   54
  6  \w    -26.00  74.00   0.50   46.32    --  -14.60  45.00  30.00  200
  7  \w    -92.00 -62.00   0.50   46.32    --  -14.60  45.00  90.00   60
  8  \w    -43.00   9.00   0.50   46.32    --  -14.60  45.00  90.00  104
  9  \w   -104.00  74.00   0.50   46.32    --  -14.60  45.00 175.49  356
;
_diffrn_measurement_device 'four-circle diffractometer'
_diffrn_measurement_device_type 'XtaLAB AFC10 (RCD3): fixed-chi single'
_diffrn_measurement_method '\w scans'
_diffrn_radiation_type 'Mo K\a'
_diffrn_radiation_wavelength 0.71073
_diffrn_reflns_av_R_equivalents 0.0554
_diffrn_reflns_av_unetI/netI 0.0621
_diffrn_reflns_Laue_measured_fraction_full 0.9989
_diffrn_reflns_Laue_measured_fraction_max 0.9648
_diffrn_reflns_limit_h_max 18
_diffrn_reflns_limit_h_min -20
_diffrn_reflns_limit_k_max 20
_diffrn_reflns_limit_k_min -15
_diffrn_reflns_limit_l_max 37
_diffrn_reflns_limit_l_min -38
_diffrn_reflns_number 83908
_diffrn_reflns_point_group_measured_fraction_full 0.9989
_diffrn_reflns_point_group_measured_fraction_max 0.9648
_diffrn_reflns_theta_full 25.2417
_diffrn_reflns_theta_max 29.00
_diffrn_reflns_theta_min 2.23
_exptl_absorpt_coefficient_mu 1.655
_exptl_absorpt_correction_T_max 0.39464
_exptl_absorpt_correction_T_min 0.38021
_exptl_absorpt_correction_type sphere
_exptl_absorpt_process_details
;
CrysAlisPro 1.171.42.84a (Rigaku Oxford Diffraction, 2023)
Spherical absorption correction
using equivalent radius and absorption coefficient.
Empirical absorption correction using spherical harmonics,
implemented in SCALE3 ABSPACK scaling algorithm.
;
_exptl_crystal_colour 'clear colourless'
_exptl_crystal_colour_lustre clear
_exptl_crystal_colour_primary colourless
_exptl_crystal_density_diffrn 2.361
_exptl_crystal_description block
_exptl_crystal_F_000 3516.860
_exptl_crystal_recrystallization_method 'Crystallized from aqueous solution (the crystal is insoluble in water)'
_exptl_crystal_size_max 0.2
_exptl_crystal_size_mid 0.15
_exptl_crystal_size_min 0.11
_exptl_crystal_size_rad 0.4
_platon_squeeze_details
;
TITL exp_222_a.res in P-1
CELL   14.3281   14.4893   26.9716     82.00     75.77     69.21
SPGR P-1
# Solvent Accessible Volume =      1456
# Electrons Found in S.A.V. =       652
# Note: Atoms in Void are Labelled as Cxxx and Qxxx for all Others
C101 0.619 0.189 0.462 !      11.66 eA-3
C102 0.842 0.199 0.293 !      11.19 eA-3
Q103 0.638 0.997 0.318 !      11.09 eA-3
C104 0.672 0.828 0.425 !      10.77 eA-3
C105 0.417 0.205 0.474 !      10.14 eA-3
C106 0.658 0.182 0.359 !       9.90 eA-3
C107 0.173 0.912 0.045 !       9.27 eA-3
Q108 0.419 0.077 0.403 !       8.68 eA-3
Q109 0.983 0.933 0.159 !       8.58 eA-3
C110 0.126 0.075 0.247 !       7.96 eA-3
C111 0.602 0.048 0.070 !       7.42 eA-3
Q112 0.485 0.263 0.010 !       7.24 eA-3
Q113 0.814 0.949 0.025 !       7.20 eA-3
Q114 0.394 0.402 0.069 !       6.95 eA-3
Q115 0.765 0.970 0.088 !       6.75 eA-3
Q116 0.406 0.306 0.164 !       6.68 eA-3
C117 0.326 0.111 0.172 !       6.34 eA-3
Q118 0.946 0.113 0.033 !       6.24 eA-3
C119 0.171 0.189 0.120 !       6.24 eA-3
Q120 0.015 0.107 0.178 !       6.07 eA-3
Q121 0.552 0.097 0.188 !       6.01 eA-3
Q122 0.480 0.333 0.203 !       5.26 eA-3
C123 0.801 0.079 0.238 !       4.96 eA-3
C124 0.854 0.091 0.087 !       4.88 eA-3
Q125 0.571 0.894 0.104 !       4.87 eA-3
C126 0.557 0.115 0.149 !       4.67 eA-3
C127 0.641 0.183 0.042 !       4.56 eA-3
Q128 0.203 0.236 0.115 !       4.51 eA-3
C129 0.438 0.842 0.063 !       4.48 eA-3
Q130 0.526 0.438 0.055 !       4.29 eA-3
Q131 0.436 0.396 0.322 !       4.05 eA-3
C132 0.641 0.277 0.123 !       4.02 eA-3
C133 0.436 0.120 0.065 !       3.84 eA-3
Q134 0.463 0.255 0.415 !       3.76 eA-3
C135 0.955 0.016 0.012 !       3.61 eA-3
Q136 0.109 0.892 0.073 !       3.52 eA-3
C137 0.862 0.077 0.118 !       3.43 eA-3
Q138 0.634 0.309 0.139 !       3.40 eA-3
C139 0.473 0.579 0.039 !       3.31 eA-3
Q140 0.577 0.933 0.289 !       3.29 eA-3
Q141 0.175 0.232 0.150 !       3.14 eA-3
C142 0.537 1.005 0.398 !       3.10 eA-3
Q143 0.217 0.730 0.492 !       3.10 eA-3
C144 0.401 0.633 0.037 !       2.88 eA-3
C145 0.354 0.011 0.014 !       2.78 eA-3
C146 0.440 0.779 0.072 !       2.69 eA-3
Q147 0.753 0.200 0.041 !       2.63 eA-3
Q148 1.005 0.524 0.415 !       2.59 eA-3
C149 0.703 0.138 0.210 !       2.54 eA-3
C150 0.500 0.500 0.000 !       2.53 eA-3
C151 0.530 0.109 0.079 !       2.51 eA-3
Q152 0.953 0.645 0.494 !       2.43 eA-3
C153 0.411 0.342 0.102 !       2.39 eA-3
C154 0.218 0.042 0.155 !       2.28 eA-3
Q155 0.541 0.140 0.218 !       2.26 eA-3
C156 0.719 0.141 0.165 !       2.26 eA-3
Q157 0.065 0.254 0.483 !       2.25 eA-3
Q158 0.702 0.220 0.044 !       2.21 eA-3
Q159 0.516 0.864 0.021 !       2.18 eA-3
C160 0.451 0.184 0.173 !       2.11 eA-3
Q161 0.253 0.911 0.243 !       2.09 eA-3
Q162 0.329 0.080 0.202 !       2.08 eA-3
C163 0.282 0.954 0.068 !       2.04 eA-3
Q164 0.315 0.051 0.188 !       2.02 eA-3
Q165 0.766 0.428 0.407 !       2.02 eA-3
Q166 0.391 0.514 0.404 !       2.00 eA-3
Q167 0.859 0.159 0.218 !       2.00 eA-3
C168 0.235 0.012 0.126 !       1.99 eA-3
Q169 0.955 0.922 0.019 !       1.99 eA-3
C170 0.060 0.964 0.013 !       1.96 eA-3
Q171 0.851 0.605 0.411 !       1.94 eA-3
Q172 0.856 0.050 0.405 !       1.93 eA-3
Q173 0.706 0.032 0.106 !       1.93 eA-3
Q174 0.808 0.050 0.139 !       1.91 eA-3
C175 0.988 1.000 0.079 !       1.89 eA-3
Q176 0.438 0.435 0.292 !       1.88 eA-3
Q177 0.191 0.968 0.125 !       1.88 eA-3
Q178 0.220 0.147 0.414 !       1.87 eA-3
Q179 0.988 0.166 0.376 !       1.87 eA-3
Q180 0.709 0.921 0.006 !       1.86 eA-3
C181 0.372 0.717 0.057 !       1.85 eA-3
C182 0.078 0.046 0.167 !       1.84 eA-3
C183 0.926 0.093 0.195 !       1.84 eA-3
Q184 0.733 0.967 0.053 !       1.82 eA-3
Q185 0.249 0.818 0.054 !       1.82 eA-3
Q186 0.750 0.189 0.206 !       1.82 eA-3
C187 0.465 0.186 0.053 !       1.79 eA-3
C188 0.249 0.079 0.201 !       1.77 eA-3
Q189 0.606 0.108 0.242 !       1.77 eA-3
Q190 0.950 0.216 0.410 !       1.77 eA-3
C191 0.434 0.220 0.140 !       1.75 eA-3
Q192 0.460 0.176 0.236 !       1.75 eA-3
Q193 0.077 0.330 0.138 !       1.75 eA-3
Q194 0.122 0.153 0.134 !       1.74 eA-3
Q195 0.692 0.831 0.056 !       1.74 eA-3
Q196 0.325 0.863 0.289 !       1.73 eA-3
Q197 0.065 0.730 0.007 !       1.73 eA-3
Q198 0.285 0.907 0.404 !       1.73 eA-3
Q199 0.324 0.750 0.415 !       1.72 eA-3
;
_refine_diff_density_max 4.2194
_refine_diff_density_min -1.6986
_refine_diff_density_rms 0.3464
_refine_ls_d_res_high 0.7330
_refine_ls_d_res_low 9.1334
_refine_ls_extinction_coef 0.00050(7)
_refine_ls_extinction_expression Fc^*^=kFc[1+0.001xFc^2^\l^3^/sin(2\q)]^-1/4^
_refine_ls_goodness_of_fit_ref 1.0480
_refine_ls_hydrogen_treatment constr
_refine_ls_matrix_type full
_refine_ls_number_constraints 80
_refine_ls_number_parameters 1127
_refine_ls_number_reflns 26005
_refine_ls_number_restraints 834
_refine_ls_restrained_S_all 1.0307
_refine_ls_R_factor_all 0.1014
_refine_ls_R_factor_gt 0.0799
_refine_ls_shift/su_max -0.0008
_refine_ls_shift/su_mean 0.0000
_refine_ls_structure_factor_coef Fsqd
_refine_ls_weighting_details 'w=1/[\s^2^(Fo^2^)+(0.0661P)^2^+116.3159P] where P=(Fo^2^+2Fc^2^)/3'
_refine_ls_weighting_scheme calc
_refine_ls_wR_factor_gt 0.1957
_refine_ls_wR_factor_ref 0.2075
_reflns_Friedel_coverage 0.0
_reflns_limit_h_max 19
_reflns_limit_h_min -18
_reflns_limit_k_max 19
_reflns_limit_k_min -19
_reflns_limit_l_max 36
_reflns_limit_l_min 0
_reflns_number_gt 19840
_reflns_number_total 26005
_reflns_threshold_expression I>=2u(I)
_cod_data_source_file d5nr03696h2.cif
_cod_data_source_block exp_222_sq
_cod_depositor_comments 'Adding full bibliography for 1576094.cif.'
_cod_original_formula_sum 'H101.4 Al14.9 Cl0.4 Mo11.4 O124.3'
_cod_database_code 1576094
_olex2_refinement_description
;
1. Fixed Uiso
 At 1.5 times of:
  All O(H,H) groups
2. Shared sites
{Cl3, O1a}
{Cl4, O1b}
{Cl1, O1c}
{Cl5, O1d}
3. Restrained distances
 H3Wa-O308
 1 with sigma of 0.1
4. Uiso/Uaniso restraints and constraints
O41 \\sim O43 \\sim O42: within 2A with sigma of 0.001 and sigma for terminal
atoms of 0.002 within 2A
Uiso(Cl3) = Uiso(O1a)
Uiso(Cl4) = Uiso(O1b)
Uiso(Cl1) = Uiso(O1c)
Uiso(Cl5) = Uiso(O1d)
5. Rigid body (RIGU) restrains
 All non-hydrogen atoms
 with sigma for 1-2 distances of 0.004 and sigma for 1-3 distances of 0.004
6. Others
 Fixed Sof: Mo20(0.8) Mo21(0.8) Mo22(0.8) Al20(0.4) O200(0.8) O201(0.8)
 O202(0.8) O203(0.8) O204(0.8) O205(0.8) O206(0.8) O208(0.8) O209(0.8)
 O210(0.8) O211(0.8) O297(0.8) Cl3(0.1) Cl4(0.1) Cl1(0.1) Cl5(0.1) O1a(0.1)
 H1aa(0.1) H1ab(0.1) O1b(0.1) H1ba(0.1) H1bb(0.1) O1c(0.1) H1ca(0.1) H1cb(0.1)
 O1d(0.1) H1da(0.1) H1db(0.1) O41(0.7) O43(0.3) O42(0.3) H41a(0.7) H41b(0.7)
 H41a(0.7) H41b(0.7) H42a(0.3) H42b(0.3) H43a(0.3) H43b(0.3)
7.a Riding coordinates:
 O3W(H3Wa,H3Wb), O1a(H1aa,H1ab), O1b(H1ba,H1bb), O1c(H1ca,H1cb), O1d(H1da,
 H1db), O41(H41a,H41b), O42(H42b,H42a), O43(H43a,H43b)
7.b Free rotating group:
 O5W(H5Wa,H5Wb), O4W(H4Wa,H4Wb), O1W(H1Wa,H1Wb), O2W(H2Wa,H2Wb)
7.c Rotating group:
 O8(H8a,H8b), O9(H9a,H9b), O10(H10a,H10b), O14(H14a,H14b), O15(H15a,H15b),
 O16(H16a,H16b), O20(H20a,H20b), O21(H21a,H21b), O22(H22a,H22b), O26(H26a,H26b),
  O27(H27a,H27b), O35(H35a,H35b)
;
_platon_squeeze_special_details
;
A solvent mask was calculated and 653 electrons were 
found in a volume of 1453\%A^3^ in 1 void per unit cell. 
This is consistent with the presence of 
32 water per Formula Unit which account for 640 electrons 
per unit cell.
;
_platon_squeeze_void_probe_radius 1.20
_olex2_submission_special_instructions 'No special instructions were received'
_oxdiff_exptl_absorpt_empirical_details
;
Empirical correction (ABSPACK) includes:
- Absorption correction using spherical harmonics
- Frame scaling
;
_oxdiff_exptl_absorpt_empirical_full_max 1.271
_oxdiff_exptl_absorpt_empirical_full_min 0.804

loop_
_space_group_symop_id
_space_group_symop_operation_xyz
1 x,y,z
2 -x,-y,-z

loop_
_atom_site_label
_atom_site_type_symbol
_atom_site_fract_x
_atom_site_fract_y
_atom_site_fract_z
_atom_site_U_iso_or_equiv
_atom_site_adp_type
_atom_site_occupancy
_atom_site_site_symmetry_order
_atom_site_refinement_flags_posn
_atom_site_refinement_flags_adp
_atom_site_refinement_flags_occupancy
_atom_site_disorder_group
Mo1 Mo 1.31089(5) 0.85557(6) 0.32415(3) 0.02242(16) Uani 1.000000 1 . U . .
Mo2 Mo 1.34187(5) 0.69484(5) 0.41762(3) 0.01822(15) Uani 1.000000 1 . U . .
Mo3 Mo 1.41437(5) 0.45677(6) 0.40016(3) 0.02075(15) Uani 1.000000 1 . U . .
Mo4 Mo 1.46262(6) 0.38494(7) 0.28296(3) 0.02884(19) Uani 1.000000 1 . U . .
Mo5 Mo 1.42733(6) 0.55010(8) 0.18723(3) 0.0325(2) Uani 1.000000 1 . U . .
Mo6 Mo 1.35473(6) 0.78755(7) 0.20648(3) 0.0308(2) Uani 1.000000 1 . U . .
Al10 Al 1.38477(16) 0.62411(19) 0.30431(9) 0.0165(4) Uani 1.000000 1 . U . .
O100 O 1.2861(4) 0.7159(5) 0.3483(2) 0.0217(11) Uani 1.000000 1 . U . .
O101 O 1.4901(4) 0.5316(5) 0.2594(2) 0.0258(12) Uani 1.000000 1 . U . .
O102 O 1.3419(4) 0.5135(5) 0.3305(2) 0.0218(11) Uani 1.000000 1 . U . .
O103 O 1.4302(4) 0.7327(5) 0.2744(2) 0.0228(11) Uani 1.000000 1 . U . .
O104 O 1.4578(4) 0.5884(4) 0.3578(2) 0.0184(10) Uani 1.000000 1 . U . .
O105 O 1.3155(4) 0.6550(5) 0.2492(2) 0.0237(11) Uani 1.000000 1 . U . .
O106 O 1.3925(4) 0.7975(5) 0.3756(2) 0.0225(11) Uani 1.000000 1 . U . .
O107 O 1.3099(4) 0.5731(4) 0.4283(2) 0.0204(11) Uani 1.000000 1 . U . .
O108 O 1.5162(4) 0.3886(5) 0.3425(3) 0.0263(12) Uani 1.000000 1 . U . .
O109 O 1.3823(5) 0.4509(5) 0.2315(3) 0.0315(13) Uani 1.000000 1 . U . .
O110 O 1.4623(4) 0.6698(6) 0.1773(2) 0.0330(14) Uani 1.000000 1 . U . .
O111 O 1.2566(5) 0.8522(5) 0.2640(2) 0.0295(13) Uani 1.000000 1 . U . .
O112 O 1.3781(5) 0.9348(5) 0.2965(3) 0.0342(15) Uani 1.000000 1 . U . .
O113 O 1.1999(5) 0.9274(5) 0.3606(3) 0.0327(14) Uani 1.000000 1 . U . .
O114 O 1.2317(4) 0.7673(5) 0.4547(2) 0.0264(13) Uani 1.000000 1 . U . .
O115 O 1.4320(4) 0.6665(5) 0.4533(2) 0.0287(13) Uani 1.000000 1 . U . .
O116 O 1.4961(5) 0.4291(5) 0.4401(2) 0.0274(13) Uani 1.000000 1 . U . .
O117 O 1.3445(4) 0.3771(5) 0.4188(3) 0.0273(13) Uani 1.000000 1 . U . .
O118 O 1.4014(6) 0.3024(6) 0.3058(3) 0.0441(17) Uani 1.000000 1 . U . .
O119 O 1.5772(5) 0.3226(6) 0.2445(3) 0.0443(18) Uani 1.000000 1 . U . .
O120 O 1.5397(5) 0.4796(7) 0.1514(3) 0.0431(18) Uani 1.000000 1 . U . .
O121 O 1.3396(5) 0.5828(7) 0.1488(3) 0.0430(18) Uani 1.000000 1 . U . .
O122 O 1.4176(6) 0.8711(7) 0.1838(3) 0.0477(19) Uani 1.000000 1 . U . .
O123 O 1.2711(5) 0.8062(7) 0.1667(3) 0.0415(18) Uani 1.000000 1 . U . .
Mo30 Mo 0.88310(5) -0.01368(6) 0.41088(3) 0.02253(16) Uani 1.000000 1 . U . .
Mo31 Mo 0.97495(6) 0.16579(6) 0.40470(3) 0.02582(17) Uani 1.000000 1 . U . .
Mo32 Mo 1.09317(5) 0.18071(5) 0.49262(3) 0.02194(16) Uani 1.000000 1 . U . .
Al30 Al 1.0 0.0 0.5 0.0155(6) Uani 1.000000 2 S TU P .
O300 O 1.0477(4) -0.1395(4) 0.5090(2) 0.0195(11) Uiso 1.000000 1 . U . .
O301 O 1.0267(4) 0.0036(4) 0.4277(2) 0.0212(11) Uani 1.000000 1 . U . .
O302 O 1.1271(4) 0.0135(4) 0.5033(2) 0.0229(12) Uani 1.000000 1 . U . .
O303 O 0.9384(5) -0.0266(5) 0.3469(3) 0.0319(14) Uani 1.000000 1 . U . .
O304 O 1.0252(6) 0.1467(6) 0.3409(3) 0.0394(16) Uani 1.000000 1 . U . .
O305 O 1.2174(5) 0.1691(5) 0.4869(3) 0.0327(15) Uani 1.000000 1 . U . .
O306 O 0.7590(5) -0.0094(5) 0.4185(3) 0.0308(14) Uani 1.000000 1 . U . .
O307 O 0.8580(4) 0.1242(5) 0.4142(3) 0.0271(13) Uani 1.000000 1 . U . .
O308 O 0.9091(5) 0.2902(5) 0.4096(3) 0.0372(16) Uani 1.000000 1 D U . .
O309 O 1.1002(4) 0.1573(5) 0.4229(2) 0.0261(12) Uani 1.000000 1 . U . .
O310 O 1.0543(5) 0.1485(4) 0.5657(2) 0.0245(12) Uani 1.000000 1 . U . .
O311 O 1.0271(5) 0.3067(5) 0.4944(3) 0.0347(15) Uani 1.000000 1 . U . .
Mo20 Mo 0.78088(7) 0.66541(9) 0.03675(4) 0.0291(2) Uani 0.800000 1 . U P 1
Mo21 Mo 0.97888(8) 0.73597(8) -0.01452(4) 0.0300(2) Uani 0.800000 1 . U P 1
Mo22 Mo 1.19981(7) 0.56299(9) -0.05121(4) 0.0275(2) Uani 0.800000 1 . U P 1
Al20 Al 1.0 0.5 0.0 0.0194(8) Uani 0.800000 2 S TU P 1
O200 O 1.1397(6) 0.4644(6) 0.0036(3) 0.0260(15) Uani 0.800000 1 . U P 1
O201 O 1.0315(5) 0.5928(6) -0.0540(3) 0.0242(14) Uani 0.800000 1 . U P 1
O202 O 0.9516(5) 0.6109(5) 0.0408(3) 0.0185(13) Uani 0.800000 1 . U P 1
O203 O 0.6666(7) 0.6971(8) 0.0189(3) 0.040(2) Uani 0.800000 1 . U P 1
O204 O 0.7559(7) 0.7415(8) 0.0847(3) 0.040(2) Uani 0.800000 1 . U P 1
O205 O 0.9382(7) 0.8172(7) 0.0342(3) 0.0336(18) Uani 0.800000 1 . U P 1
O206 O 1.0053(8) 0.8023(8) -0.0699(3) 0.043(2) Uani 0.800000 1 . U P 1
O208 O 1.2066(7) 0.6354(8) -0.1075(3) 0.0366(19) Uani 0.800000 1 . U P 1
O209 O 1.2272(6) 0.4475(7) -0.0872(3) 0.0297(17) Uani 0.800000 1 . U P 1
O210 O 1.1177(6) 0.6652(6) -0.0044(3) 0.0276(15) Uani 0.800000 1 . U P 1
O211 O 0.8457(6) 0.7347(7) -0.0190(3) 0.0317(17) Uani 0.800000 1 . U P 1
O297 O 1.3135(6) 0.5380(8) -0.0327(3) 0.038(2) Uani 0.800000 1 . U P 1
Al01 Al 0.94600(17) 0.57548(19) 0.26102(9) 0.0167(5) Uani 1.000000 1 . U . .
Al02 Al 0.94968(19) 0.3869(2) 0.20728(10) 0.0234(5) Uani 1.000000 1 . U . .
Al03 Al 1.13314(18) 0.3513(2) 0.24765(10) 0.0216(5) Uani 1.000000 1 . U . .
Al04 Al 1.10473(19) 0.4763(2) 0.15375(10) 0.0234(5) Uani 1.000000 1 . U . .
Al05 Al 0.76262(17) 0.48150(19) 0.31261(10) 0.0189(5) Uani 1.000000 1 . U . .
Al06 Al 0.70298(17) 0.69365(19) 0.31379(10) 0.0183(5) Uani 1.000000 1 . U . .
Al07 Al 0.73886(17) 0.6031(2) 0.21861(10) 0.0202(5) Uani 1.000000 1 . U . .
Al08 Al 1.01253(17) 0.77855(19) 0.24914(9) 0.0178(5) Uani 1.000000 1 . U . .
Al09 Al 0.83907(17) 0.7910(2) 0.20748(10) 0.0195(5) Uani 1.000000 1 . U . .
Al1 Al 1.04701(18) 0.6878(2) 0.15377(10) 0.0212(5) Uani 1.000000 1 . U . .
Al11 Al 1.09653(17) 0.44153(19) 0.34259(10) 0.0194(5) Uani 1.000000 1 . U . .
Al12 Al 0.88428(17) 0.56247(19) 0.38509(9) 0.0175(5) Uani 1.000000 1 . U . .
Al13 Al 1.03909(17) 0.65648(19) 0.34223(9) 0.0173(5) Uani 1.000000 1 . U . .
O1 O 0.9846(4) 0.5623(4) 0.3200(2) 0.0148(10) Uani 1.000000 1 . U . .
O2 O 0.8113(4) 0.5864(4) 0.2734(2) 0.0163(11) Uani 1.000000 1 . U . .
O3 O 0.9582(4) 0.6870(4) 0.2247(2) 0.0182(11) Uani 1.000000 1 . U . .
O4 O 1.0166(4) 0.4702(4) 0.2242(2) 0.0203(12) Uani 1.000000 1 . U . .
O5 O 0.9440(4) 0.6483(4) 0.4009(2) 0.0193(11) Uani 1.000000 1 . U . .
O6 O 0.9943(4) 0.4547(4) 0.4005(2) 0.0177(11) Uani 1.000000 1 . U . .
O7 O 1.1398(4) 0.5380(4) 0.3594(2) 0.0181(11) Uani 1.000000 1 . U . .
O8 O 0.8031(4) 0.5678(5) 0.4527(2) 0.0228(12) Uani 1.000000 1 . U . .
H8a H 0.754(4) 0.546(6) 0.4536(7) 0.0342(18) Uiso 1.000000 1 GR . . .
H8b H 0.8390(19) 0.527(4) 0.4732(6) 0.0342(18) Uiso 1.000000 1 GR . . .
O9 O 1.1954(4) 0.3446(5) 0.3759(3) 0.0266(13) Uani 1.000000 1 . U . .
H9a H 1.220(5) 0.290(2) 0.3597(19) 0.040(2) Uiso 1.000000 1 GR . . .
H9b H 1.1650(11) 0.328(5) 0.4062(12) 0.040(2) Uiso 1.000000 1 GR . . .
O10 O 1.0964(4) 0.7305(5) 0.3694(2) 0.0233(13) Uani 1.000000 1 . U . .
H10a H 1.106(6) 0.705(4) 0.3997(13) 0.0350(19) Uiso 1.000000 1 GR . . .
H10b H 1.053(2) 0.7896(19) 0.375(3) 0.0350(19) Uiso 1.000000 1 GR . . .
O11 O 0.8982(4) 0.8708(4) 0.2297(2) 0.0226(12) Uani 1.000000 1 . U . .
O12 O 1.0875(4) 0.7723(5) 0.1828(2) 0.0217(12) Uani 1.000000 1 . U . .
O13 O 0.9293(4) 0.7909(5) 0.1430(2) 0.0251(13) Uani 1.000000 1 . U . .
O14 O 0.7382(5) 0.9018(5) 0.1841(2) 0.0293(14) Uani 1.000000 1 . U . .
H14a H 0.677(2) 0.906(2) 0.183(3) 0.044(2) Uiso 1.000000 1 GR . . .
H14b H 0.743(2) 0.960(2) 0.173(3) 0.044(2) Uiso 1.000000 1 GR . . .
O15 O 1.0620(4) 0.8740(4) 0.2650(2) 0.0219(12) Uani 1.000000 1 . U . .
H15a H 1.109(4) 0.883(4) 0.2391(12) 0.0329(18) Uiso 1.000000 1 GR . . .
H15b H 1.0136(18) 0.9312(14) 0.267(3) 0.0329(18) Uiso 1.000000 1 GR . . .
O16 O 1.1271(5) 0.7069(5) 0.0881(2) 0.0281(14) Uani 1.000000 1 . U . .
H16a H 1.173(4) 0.6507(13) 0.0787(15) 0.042(2) Uiso 1.000000 1 GR . . .
H16b H 1.162(5) 0.744(5) 0.0904(7) 0.042(2) Uiso 1.000000 1 GR . . .
O17 O 0.6325(4) 0.7015(4) 0.2601(2) 0.0180(11) Uiso 1.000000 1 . U . .
O18 O 0.6537(4) 0.5903(4) 0.3443(2) 0.0192(11) Uani 1.000000 1 . U . .
O19 O 0.6859(4) 0.5074(4) 0.2593(2) 0.0202(12) Uani 1.000000 1 . U . .
O20 O 0.7008(4) 0.3879(5) 0.3473(2) 0.0242(13) Uani 1.000000 1 . U . .
H20a H 0.6351(8) 0.413(2) 0.350(3) 0.0362(19) Uiso 1.000000 1 GR . . .
H20b H 0.708(5) 0.379(5) 0.3790(9) 0.0362(19) Uiso 1.000000 1 GR . . .
O21 O 0.5893(4) 0.7925(5) 0.3516(2) 0.0266(13) Uani 1.000000 1 . U . .
H21a H 0.5324(5) 0.791(4) 0.346(3) 0.040(2) Uiso 1.000000 1 GR . . .
H21b H 0.591(4) 0.8507(5) 0.339(2) 0.040(2) Uiso 1.000000 1 GR . . .
O22 O 0.6579(4) 0.6204(5) 0.1706(2) 0.0255(13) Uani 1.000000 1 . U . .
H22a H 0.6970(7) 0.610(6) 0.1403(5) 0.038(2) Uiso 1.000000 1 GR . . .
H22b H 0.620(5) 0.6823(13) 0.169(2) 0.038(2) Uiso 1.000000 1 GR . . .
O23 O 1.0372(4) 0.3939(5) 0.1408(2) 0.0256(13) Uani 1.000000 1 . U . .
O24 O 1.0583(5) 0.2866(5) 0.2282(2) 0.0297(14) Uani 1.000000 1 . U . .
O25 O 1.1989(4) 0.3719(5) 0.1816(2) 0.0253(13) Uani 1.000000 1 . U . .
O26 O 1.2441(5) 0.2327(5) 0.2559(3) 0.0328(15) Uani 1.000000 1 . U . .
H26a H 1.245(4) 0.219(4) 0.2883(3) 0.049(2) Uiso 1.000000 1 GR . . .
H26b H 1.3016(5) 0.243(2) 0.242(3) 0.049(2) Uiso 1.000000 1 GR . . .
O27 O 0.9033(6) 0.2960(5) 0.1836(3) 0.0342(16) Uani 1.000000 1 . U . .
H27a H 0.8388(19) 0.323(2) 0.183(3) 0.051(2) Uiso 1.000000 1 GR . . .
H27b H 0.906(7) 0.246(3) 0.2060(18) 0.051(2) Uiso 1.000000 1 GR . . .
O28 O 0.8673(4) 0.3847(5) 0.2725(2) 0.0217(12) Uani 1.000000 1 . U . .
O29 O 0.8331(4) 0.4754(5) 0.3631(2) 0.0209(12) Uani 1.000000 1 . U . .
O30 O 1.0669(4) 0.3471(5) 0.3155(2) 0.0226(12) Uani 1.000000 1 . U . .
O31 O 1.1768(4) 0.4361(5) 0.2756(2) 0.0220(12) Uani 1.000000 1 . U . .
O32 O 0.7547(4) 0.7891(4) 0.2736(2) 0.0199(11) Uani 1.000000 1 . U . .
O33 O 0.7926(4) 0.7018(4) 0.1845(2) 0.0193(11) Uani 1.000000 1 . U . .
O34 O 0.7804(4) 0.6724(5) 0.3628(2) 0.0204(12) Uani 1.000000 1 . U . .
O35 O 1.1888(5) 0.4654(6) 0.0873(3) 0.0346(16) Uani 1.000000 1 . U . .
H35a H 1.157(3) 0.509(5) 0.0661(8) 0.052(2) Uiso 1.000000 1 GR . . .
H35b H 1.241(4) 0.482(7) 0.0874(9) 0.052(2) Uiso 1.000000 1 GR . . .
O36 O 1.1463(4) 0.5728(4) 0.1722(2) 0.0197(12) Uani 1.000000 1 . U . .
O37 O 0.9476(4) 0.7676(4) 0.3165(2) 0.0195(11) Uani 1.000000 1 . U . .
O38 O 1.1159(4) 0.6682(4) 0.2741(2) 0.0197(12) Uani 1.000000 1 . U . .
O39 O 1.0049(4) 0.5918(5) 0.1324(2) 0.0244(13) Uani 1.000000 1 . U . .
O40 O 0.8460(4) 0.4988(5) 0.1841(2) 0.0232(13) Uani 1.000000 1 . U . .
O5W O 1.1360(5) 0.5364(5) 0.4643(2) 0.0308(14) Uani 1.000000 1 . U . .
H5Wa H 1.157(8) 0.547(9) 0.4316(7) 0.046(2) Uiso 1.000000 1 G . . .
H5Wb H 1.088(7) 0.512(9) 0.467(3) 0.046(2) Uiso 1.000000 1 G . . .
O4W O 0.6318(4) 0.5460(5) 0.4511(3) 0.0283(14) Uani 1.000000 1 . U . .
H4Wa H 0.5675(19) 0.582(6) 0.457(4) 0.042(2) Uiso 1.000000 1 G . . .
H4Wb H 0.632(7) 0.486(3) 0.462(4) 0.042(2) Uiso 1.000000 1 G . . .
O1W O 0.3230(5) 0.9346(5) 0.4550(3) 0.0343(16) Uani 1.000000 1 . U . .
H1Wa H 0.359(8) 0.907(8) 0.427(3) 0.051(2) Uiso 1.000000 1 G . . .
H1Wb H 0.341(9) 0.984(6) 0.458(4) 0.051(2) Uiso 1.000000 1 G . . .
O2W O 1.2671(5) 0.1562(6) 0.3510(3) 0.0394(17) Uani 1.000000 1 . U . .
H2Wa H 1.230(8) 0.176(8) 0.328(4) 0.059(3) Uiso 1.000000 1 G . . .
H2Wb H 1.308(8) 0.097(4) 0.343(4) 0.059(3) Uiso 1.000000 1 G . . .
O3W O 0.7001(6) 0.3409(7) 0.4436(3) 0.0450(19) Uani 1.000000 1 . U . .
H3Wa H 0.7664(6) 0.3186(7) 0.4344(3) 0.068(3) Uiso 1.000000 1 DR . . .
H3Wb H 0.6823(6) 0.2883(7) 0.4488(3) 0.068(3) Uiso 1.000000 1 R . . .
Cl3 Cl 0.8205(9) 0.5681(9) 0.0325(4) 0.009(2) Uiso 0.100000 1 . U P 2
Cl4 Cl 0.6961(9) 0.7978(9) 0.0514(4) 0.009(2) Uiso 0.100000 1 . U P 2
Cl1 Cl 0.9350(11) 0.5079(11) 0.0210(5) 0.018(3) Uiso 0.100000 1 . U P 3
Cl5 Cl 0.8197(11) 0.3433(11) 0.0508(5) 0.018(3) Uiso 0.100000 1 . U P 2
O1a O 0.8205(9) 0.5681(9) 0.0325(4) 0.009(2) Uiso 0.100000 1 . U P 3
H1aa H 0.7883(9) 0.5387(9) 0.0575(4) 0.013(3) Uiso 0.100000 1 R . P 3
H1ab H 0.7734(9) 0.6067(9) 0.0167(4) 0.013(3) Uiso 0.100000 1 R . P 3
O1b O 0.6961(9) 0.7978(9) 0.0514(4) 0.009(2) Uiso 0.100000 1 . U P 3
H1ba H 0.7536(9) 0.7550(9) 0.0569(4) 0.013(3) Uiso 0.100000 1 R . P 3
H1bb H 0.6557(9) 0.7634(9) 0.0552(4) 0.013(3) Uiso 0.100000 1 R . P 3
O1c O 0.9350(11) 0.5079(11) 0.0210(5) 0.018(3) Uiso 0.100000 1 . U P 2
H1ca H 0.8877(11) 0.5595(11) 0.0352(5) 0.027(4) Uiso 0.100000 1 R . P 2
H1cb H 0.9448(11) 0.4633(11) 0.0461(5) 0.027(4) Uiso 0.100000 1 R . P 2
O1d O 0.8197(11) 0.3433(11) 0.0508(5) 0.018(3) Uiso 0.100000 1 . U P 3
H1da H 0.8857(11) 0.3167(11) 0.0415(5) 0.028(4) Uiso 0.100000 1 R . P 3
H1db H 0.7956(11) 0.3040(11) 0.0403(5) 0.028(4) Uiso 0.100000 1 R . P 3
O41 O 0.5575(9) 0.9021(9) 0.2224(4) 0.046(2) Uiso 0.700000 1 . U P 1
O43 O 0.544(2) 0.978(2) 0.2383(10) 0.046(2) Uiso 0.300000 1 . U P 2
O42 O 0.579(2) 0.930(2) 0.2862(10) 0.045(3) Uiso 0.300000 1 . U P 3
H41a H 0.5675(9) 0.9151(9) 0.2508(4) 0.069(3) Uiso 0.700000 1 R . P 1
H41b H 0.4957(9) 0.8998(9) 0.2302(4) 0.069(3) Uiso 0.700000 1 R . P 1
H42a H 0.634(2) 0.945(2) 0.2801(10) 0.068(4) Uiso 0.300000 1 R . P 3
H42b H 0.530(2) 0.983(2) 0.2981(10) 0.068(4) Uiso 0.300000 1 R . P 3
H43a H 0.521(2) 0.929(2) 0.2511(10) 0.068(4) Uiso 0.300000 1 R . P 2
H43b H 0.504(2) 1.011(2) 0.2176(10) 0.068(4) Uiso 0.300000 1 R . P 2

loop_
_atom_site_aniso_label
_atom_site_aniso_U_11
_atom_site_aniso_U_22
_atom_site_aniso_U_33
_atom_site_aniso_U_12
_atom_site_aniso_U_13
_atom_site_aniso_U_23
Mo1 0.0095(3) 0.0276(4) 0.0291(4) -0.0062(3) -0.0026(3) -0.0014(3)
Mo2 0.0085(3) 0.0251(4) 0.0214(3) -0.0045(2) -0.0028(2) -0.0062(3)
Mo3 0.0104(3) 0.0245(4) 0.0275(4) -0.0062(3) -0.0026(2) -0.0036(3)
Mo4 0.0151(3) 0.0370(5) 0.0374(4) -0.0073(3) -0.0047(3) -0.0172(4)
Mo5 0.0139(3) 0.0653(6) 0.0238(4) -0.0174(4) -0.0009(3) -0.0148(4)
Mo6 0.0138(3) 0.0561(6) 0.0250(4) -0.0166(3) -0.0055(3) 0.0050(4)
Al10 0.0071(9) 0.0277(12) 0.0162(10) -0.0067(8) -0.0010(7) -0.0061(8)
O100 0.007(2) 0.033(3) 0.026(2) -0.0074(14) -0.0023(14) -0.0047(14)
O101 0.009(2) 0.041(3) 0.029(3) -0.0090(15) -0.0012(15) -0.0122(15)
O102 0.012(2) 0.028(3) 0.028(3) -0.0079(15) -0.0035(15) -0.0094(15)
O103 0.010(2) 0.039(3) 0.023(2) -0.0114(15) -0.0043(14) -0.0031(14)
O104 0.0044(19) 0.027(3) 0.024(2) -0.0041(14) -0.0033(13) -0.0049(14)
O105 0.011(2) 0.044(3) 0.020(2) -0.0114(16) -0.0042(14) -0.0044(15)
O106 0.010(2) 0.028(3) 0.029(3) -0.0047(16) -0.0036(15) -0.0048(16)
O107 0.011(2) 0.027(3) 0.025(3) -0.0092(14) -0.0017(16) -0.0045(15)
O108 0.011(2) 0.029(3) 0.038(3) -0.0058(17) -0.0022(15) -0.0079(17)
O109 0.016(3) 0.045(3) 0.037(3) -0.0108(17) -0.0006(17) -0.0191(17)
O110 0.012(2) 0.064(3) 0.026(3) -0.0157(17) -0.0041(17) -0.0038(17)
O111 0.016(2) 0.045(3) 0.031(3) -0.0137(19) -0.0063(15) -0.0003(17)
O112 0.026(3) 0.041(3) 0.038(3) -0.017(2) -0.003(2) -0.000(2)
O113 0.013(2) 0.035(3) 0.043(4) -0.0030(19) -0.0017(19) -0.002(2)
O114 0.013(2) 0.035(3) 0.032(3) -0.0082(19) -0.0015(17) -0.011(2)
O115 0.015(2) 0.045(4) 0.030(3) -0.010(2) -0.0105(17) -0.006(2)
O116 0.019(3) 0.038(3) 0.026(3) -0.009(2) -0.0061(17) -0.001(2)
O117 0.016(3) 0.024(3) 0.042(3) -0.0070(17) -0.004(2) -0.004(2)
O118 0.029(3) 0.043(4) 0.068(5) -0.017(2) -0.012(3) -0.011(3)
O119 0.021(3) 0.061(4) 0.050(4) -0.006(2) -0.006(2) -0.025(3)
O120 0.018(3) 0.078(5) 0.032(3) -0.015(2) 0.004(2) -0.019(3)
O121 0.019(3) 0.081(5) 0.035(3) -0.018(3) -0.0058(19) -0.015(3)
O122 0.031(3) 0.075(5) 0.045(4) -0.032(2) -0.010(3) 0.015(3)
O123 0.020(3) 0.076(5) 0.034(3) -0.022(3) -0.012(2) 0.005(3)
Mo30 0.0136(3) 0.0237(4) 0.0308(4) -0.0049(3) -0.0049(3) -0.0062(3)
Mo31 0.0202(3) 0.0224(4) 0.0361(4) -0.0088(3) -0.0077(3) 0.0019(3)
Mo32 0.0141(3) 0.0182(3) 0.0336(4) -0.0065(3) -0.0011(3) -0.0061(3)
Al30 0.0078(13) 0.0088(14) 0.0283(17) -0.0018(10) -0.0006(11) -0.0044(12)
O301 0.012(2) 0.025(3) 0.025(3) -0.0056(16) 0.0014(15) -0.0057(16)
O302 0.015(2) 0.024(3) 0.032(3) -0.0083(17) -0.0045(18) -0.0040(19)
O303 0.021(3) 0.038(4) 0.033(3) -0.006(2) -0.0019(19) -0.009(2)
O304 0.037(3) 0.048(4) 0.038(3) -0.022(3) -0.008(2) 0.002(2)
O305 0.016(3) 0.037(4) 0.047(4) -0.0097(18) -0.0035(19) -0.012(3)
O306 0.017(3) 0.026(3) 0.053(4) -0.0071(18) -0.010(2) -0.006(3)
O307 0.016(2) 0.026(3) 0.040(3) -0.0065(15) -0.0080(19) -0.0010(19)
O308 0.022(3) 0.021(3) 0.068(5) -0.0054(19) -0.012(3) 0.002(2)
O309 0.016(2) 0.024(3) 0.035(3) -0.0047(17) -0.0002(16) -0.0073(18)
O310 0.023(3) 0.020(3) 0.032(3) -0.007(2) -0.0049(19) -0.0068(18)
O311 0.027(3) 0.023(3) 0.047(4) -0.0041(19) -0.000(2) -0.004(2)
Mo20 0.0184(4) 0.0433(6) 0.0208(4) -0.0042(4) -0.0031(3) -0.0052(4)
Mo21 0.0315(5) 0.0361(6) 0.0214(5) -0.0113(4) -0.0041(4) -0.0012(4)
Mo22 0.0186(4) 0.0475(6) 0.0200(4) -0.0158(4) -0.0021(3) -0.0043(4)
Al20 0.0127(18) 0.031(2) 0.0148(18) -0.0075(14) -0.0024(14) -0.0020(14)
O200 0.018(3) 0.043(4) 0.018(3) -0.0097(19) -0.0052(19) -0.003(2)
O201 0.016(3) 0.042(4) 0.015(3) -0.0106(17) -0.0027(17) -0.0018(18)
O202 0.015(3) 0.025(3) 0.016(3) -0.0063(17) -0.0038(17) -0.0027(17)
O203 0.027(4) 0.060(6) 0.029(4) -0.008(3) -0.006(2) -0.003(4)
O204 0.039(4) 0.054(5) 0.018(3) -0.008(3) -0.003(2) -0.006(3)
O205 0.035(4) 0.038(4) 0.025(4) -0.011(3) -0.004(2) -0.004(2)
O206 0.048(5) 0.049(5) 0.027(4) -0.016(3) -0.003(3) 0.006(2)
O208 0.029(4) 0.062(5) 0.024(3) -0.025(3) -0.005(2) 0.004(2)
O209 0.024(3) 0.047(4) 0.019(3) -0.013(2) -0.001(2) -0.007(2)
O210 0.028(3) 0.041(4) 0.017(3) -0.0164(18) -0.0024(17) -0.0028(19)
O211 0.027(3) 0.041(4) 0.022(3) -0.0043(19) -0.0058(18) -0.004(2)
O297 0.023(3) 0.067(6) 0.028(4) -0.018(2) -0.006(2) -0.007(3)
Al01 0.0078(9) 0.0236(12) 0.0213(11) -0.0073(8) -0.0048(8) -0.0017(8)
Al02 0.0139(11) 0.0350(15) 0.0253(13) -0.0103(10) -0.0060(9) -0.0049(11)
Al03 0.0123(11) 0.0309(14) 0.0228(12) -0.0065(10) -0.0045(9) -0.0062(10)
Al04 0.0159(11) 0.0336(15) 0.0226(12) -0.0091(10) -0.0039(9) -0.0058(11)
Al05 0.0089(10) 0.0256(13) 0.0249(12) -0.0078(9) -0.0060(9) -0.0005(10)
Al06 0.0073(10) 0.0258(13) 0.0244(12) -0.0067(9) -0.0055(8) -0.0026(10)
Al07 0.0093(10) 0.0312(14) 0.0230(12) -0.0084(9) -0.0051(9) -0.0041(10)
Al08 0.0098(10) 0.0237(13) 0.0224(12) -0.0074(9) -0.0046(9) -0.0022(10)
Al09 0.0095(10) 0.0278(13) 0.0232(12) -0.0082(9) -0.0039(9) -0.0021(10)
Al1 0.0134(11) 0.0331(14) 0.0206(12) -0.0106(10) -0.0047(9) -0.0030(10)
Al11 0.0087(10) 0.0242(13) 0.0270(13) -0.0066(9) -0.0047(9) -0.0022(10)
Al12 0.0076(9) 0.0245(13) 0.0239(12) -0.0088(9) -0.0057(8) 0.0005(10)
Al13 0.0111(10) 0.0219(12) 0.0214(12) -0.0068(9) -0.0055(9) -0.0026(9)
O1 0.010(2) 0.018(3) 0.019(2) -0.006(2) -0.0047(17) -0.0022(19)
O2 0.008(2) 0.026(3) 0.017(3) -0.0059(18) -0.0052(17) -0.001(2)
O3 0.010(2) 0.028(3) 0.018(3) -0.0080(19) -0.0019(19) -0.004(2)
O4 0.011(2) 0.026(3) 0.026(3) -0.006(2) -0.005(2) -0.005(2)
O5 0.011(2) 0.027(3) 0.021(3) -0.008(2) -0.003(2) -0.002(2)
O6 0.009(2) 0.016(3) 0.027(3) -0.002(2) -0.007(2) 0.000(2)
O7 0.008(2) 0.025(3) 0.024(3) -0.007(2) -0.005(2) -0.004(2)
O8 0.011(2) 0.031(3) 0.028(3) -0.008(2) -0.009(2) 0.002(3)
O9 0.017(3) 0.028(3) 0.035(3) -0.006(2) -0.009(3) -0.003(3)
O10 0.007(2) 0.038(4) 0.028(3) -0.009(2) -0.001(2) -0.010(3)
O11 0.018(3) 0.024(3) 0.031(3) -0.010(2) -0.010(2) -0.002(2)
O12 0.015(3) 0.032(3) 0.022(3) -0.014(2) -0.002(2) -0.001(2)
O13 0.015(3) 0.034(4) 0.027(3) -0.011(2) -0.003(2) 0.003(3)
O14 0.016(3) 0.034(4) 0.034(3) -0.006(3) -0.005(3) 0.006(3)
O15 0.014(3) 0.024(3) 0.029(3) -0.008(2) -0.004(2) -0.003(2)
O16 0.020(3) 0.039(4) 0.030(3) -0.014(3) -0.004(2) -0.006(3)
O18 0.009(2) 0.023(3) 0.027(3) -0.008(2) -0.004(2) 0.000(2)
O19 0.014(3) 0.024(3) 0.026(3) -0.008(2) -0.006(2) -0.005(2)
O20 0.011(3) 0.035(4) 0.027(3) -0.009(2) -0.006(2) 0.001(3)
O21 0.010(3) 0.036(4) 0.033(3) -0.008(2) -0.002(2) -0.006(3)
O22 0.009(2) 0.036(4) 0.031(3) -0.006(2) -0.004(2) -0.005(3)
O23 0.018(3) 0.036(4) 0.023(3) -0.006(3) -0.003(2) -0.009(3)
O24 0.026(3) 0.045(4) 0.028(3) -0.018(3) -0.016(3) 0.002(3)
O25 0.012(3) 0.040(4) 0.022(3) -0.006(2) -0.003(2) -0.004(3)
O26 0.020(3) 0.046(4) 0.035(4) -0.011(3) -0.011(3) -0.003(3)
O27 0.040(4) 0.033(4) 0.042(4) -0.020(3) -0.022(3) 0.002(3)
O28 0.014(3) 0.029(3) 0.026(3) -0.011(2) -0.006(2) -0.003(2)
O29 0.013(3) 0.031(3) 0.023(3) -0.011(2) -0.005(2) -0.002(2)
O30 0.015(3) 0.030(3) 0.025(3) -0.011(2) -0.002(2) -0.003(2)
O31 0.014(3) 0.027(3) 0.026(3) -0.008(2) -0.001(2) -0.008(2)
O32 0.013(2) 0.025(3) 0.021(3) -0.007(2) -0.002(2) -0.001(2)
O33 0.006(2) 0.029(3) 0.024(3) -0.008(2) -0.001(2) -0.004(2)
O34 0.008(2) 0.031(3) 0.024(3) -0.005(2) -0.007(2) -0.004(2)
O35 0.023(3) 0.053(5) 0.029(3) -0.014(3) -0.006(3) -0.006(3)
O36 0.009(2) 0.029(3) 0.024(3) -0.007(2) -0.006(2) -0.003(2)
O37 0.010(2) 0.021(3) 0.029(3) -0.006(2) -0.006(2) -0.005(2)
O38 0.009(2) 0.031(3) 0.025(3) -0.010(2) -0.007(2) -0.004(2)
O39 0.017(3) 0.035(4) 0.025(3) -0.008(2) -0.007(2) -0.010(3)
O40 0.011(2) 0.035(4) 0.024(3) -0.006(2) -0.005(2) -0.010(3)
O5W 0.030(3) 0.038(4) 0.024(3) -0.010(3) -0.008(3) 0.002(3)
O4W 0.013(3) 0.038(4) 0.032(3) -0.009(3) -0.003(2) 0.000(3)
O1W 0.021(3) 0.035(4) 0.050(4) -0.013(3) -0.002(3) -0.010(3)
O2W 0.025(3) 0.048(5) 0.034(4) -0.002(3) -0.002(3) 0.001(3)
O3W 0.032(4) 0.061(5) 0.040(4) -0.014(4) -0.009(3) 0.005(4)

loop_
_atom_type_symbol
_atom_type_scat_dispersion_real
_atom_type_scat_dispersion_imag
_atom_type_scat_Cromer_Mann_a1
_atom_type_scat_Cromer_Mann_a2
_atom_type_scat_Cromer_Mann_a3
_atom_type_scat_Cromer_Mann_a4
_atom_type_scat_Cromer_Mann_b1
_atom_type_scat_Cromer_Mann_b2
_atom_type_scat_Cromer_Mann_b3
_atom_type_scat_Cromer_Mann_b4
_atom_type_scat_Cromer_Mann_c
_atom_type_scat_source
_atom_type_scat_dispersion_source
Al 0.06458 0.05193 6.42020 1.90020 1.59360 1.96460 3.03870 0.74260 31.54720 85.08860 1.11510 'International Tables Volume C Table 6.1.1.4 (pp. 500-502)' 'Brennan, Cowan, Rev. Sci. Instrum., 1992, 63, 850'
Cl 0.14908 0.15974 11.46040 7.19640 6.25560 1.64550 0.01040 1.16620 18.51940 47.77840 -9.55740 'International Tables Volume C Table 6.1.1.4 (pp. 500-502)' 'Brennan, Cowan, Rev. Sci. Instrum., 1992, 63, 850'
H 0.00000 0.00000 0.49300 0.32291 0.14019 0.04081 10.51090 26.12570 3.14236 57.79970 0.00304 'International Tables Volume C Table 6.1.1.4 (pp. 500-502)' 'Brennan, Cowan, Rev. Sci. Instrum., 1992, 63, 850'
Mo -1.66091 0.69160 3.70250 17.23560 12.88760 3.74290 0.27720 1.09580 11.00400 61.65840 4.38750 'International Tables Volume C Table 6.1.1.4 (pp. 500-502)' 'Brennan, Cowan, Rev. Sci. Instrum., 1992, 63, 850'
O 0.01085 0.00610 3.04850 2.28680 1.54630 0.86700 13.27710 5.70110 0.32390 32.90890 0.25080 'International Tables Volume C Table 6.1.1.4 (pp. 500-502)' 'Brennan, Cowan, Rev. Sci. Instrum., 1992, 63, 850'

loop_
_geom_angle_atom_site_label_1
_geom_angle_atom_site_label_2
_geom_angle_atom_site_label_3
_geom_angle
_geom_angle_site_symmetry_1
_geom_angle_site_symmetry_3
_geom_angle_publ_flag
O100 Mo1 Mo2 42.26(15) . . ?
O103 Mo1 Mo2 85.69(16) . . ?
O103 Mo1 O100 69.7(2) . . ?
O106 Mo1 Mo2 35.99(18) . . ?
O106 Mo1 O100 75.4(2) . . ?
O106 Mo1 O103 84.9(2) . . ?
O111 Mo1 Mo2 127.5(2) . . ?
O111 Mo1 O100 85.3(3) . . ?
O111 Mo1 O103 72.3(2) . . ?
O111 Mo1 O106 154.2(3) . . ?
O112 Mo1 Mo2 130.5(2) . . ?
O112 Mo1 O100 157.4(3) . . ?
O112 Mo1 O103 89.5(3) . . ?
O112 Mo1 O106 94.5(3) . . ?
O112 Mo1 O111 97.1(3) . . ?
O113 Mo1 Mo2 90.1(2) . . ?
O113 Mo1 O100 96.4(3) . . ?
O113 Mo1 O103 163.2(3) . . ?
O113 Mo1 O106 101.1(3) . . ?
O113 Mo1 O111 97.9(3) . . ?
O113 Mo1 O112 105.5(3) . . ?
O100 Mo2 Mo1 42.50(16) . . ?
O104 Mo2 Mo1 85.96(15) . . ?
O104 Mo2 O100 69.7(2) . . ?
O106 Mo2 Mo1 35.27(16) . . ?
O106 Mo2 O100 75.0(2) . . ?
O106 Mo2 O104 85.3(2) . . ?
O107 Mo2 Mo1 127.51(17) . . ?
O107 Mo2 O100 85.0(2) . . ?
O107 Mo2 O104 72.6(2) . . ?
O107 Mo2 O106 154.3(2) . . ?
O114 Mo2 Mo1 90.2(2) . . ?
O114 Mo2 O100 97.1(3) . . ?
O114 Mo2 O104 163.9(2) . . ?
O114 Mo2 O106 100.5(3) . . ?
O114 Mo2 O107 97.8(3) . . ?
O115 Mo2 Mo1 127.2(2) . . ?
O115 Mo2 O100 155.8(3) . . ?
O115 Mo2 O104 89.4(3) . . ?
O115 Mo2 O106 91.9(3) . . ?
O115 Mo2 O107 100.5(3) . . ?
O115 Mo2 O114 105.3(3) . . ?
O104 Mo3 O102 68.4(2) . . ?
O107 Mo3 O102 82.1(2) . . ?
O107 Mo3 O104 73.4(2) . . ?
O108 Mo3 O102 74.5(2) . . ?
O108 Mo3 O104 81.4(2) . . ?
O108 Mo3 O107 150.6(3) . . ?
O116 Mo3 O102 161.9(3) . . ?
O116 Mo3 O104 95.6(3) . . ?
O116 Mo3 O107 101.8(3) . . ?
O116 Mo3 O108 95.4(3) . . ?
O117 Mo3 O102 90.4(3) . . ?
O117 Mo3 O104 157.6(3) . . ?
O117 Mo3 O107 97.4(3) . . ?
O117 Mo3 O108 100.3(3) . . ?
O117 Mo3 O116 106.3(3) . . ?
O102 Mo4 O101 67.4(2) . . ?
O108 Mo4 O101 83.7(2) . . ?
O108 Mo4 O102 73.5(2) . . ?
O109 Mo4 O101 73.2(3) . . ?
O109 Mo4 O102 81.3(2) . . ?
O109 Mo4 O108 151.0(3) . . ?
O118 Mo4 O101 160.6(3) . . ?
O118 Mo4 O102 95.3(3) . . ?
O118 Mo4 O108 100.1(3) . . ?
O118 Mo4 O109 96.3(3) . . ?
O119 Mo4 O101 91.2(3) . . ?
O119 Mo4 O102 157.2(3) . . ?
O119 Mo4 O108 97.3(3) . . ?
O119 Mo4 O109 100.6(3) . . ?
O119 Mo4 O118 107.0(4) . . ?
O105 Mo5 O101 67.8(2) . . ?
O109 Mo5 O101 73.5(2) . . ?
O109 Mo5 O105 83.6(2) . . ?
O110 Mo5 O101 81.8(3) . . ?
O110 Mo5 O105 72.8(2) . . ?
O110 Mo5 O109 150.8(3) . . ?
O120 Mo5 O101 94.8(3) . . ?
O120 Mo5 O105 159.8(3) . . ?
O120 Mo5 O109 101.6(4) . . ?
O120 Mo5 O110 95.5(3) . . ?
O121 Mo5 O101 159.0(3) . . ?
O121 Mo5 O105 92.3(3) . . ?
O121 Mo5 O109 98.6(3) . . ?
O121 Mo5 O110 99.2(4) . . ?
O121 Mo5 O120 106.0(3) . . ?
O105 Mo6 O103 68.4(2) . . ?
O110 Mo6 O103 81.8(2) . . ?
O110 Mo6 O105 73.3(3) . . ?
O111 Mo6 O103 74.2(2) . . ?
O111 Mo6 O105 81.1(3) . . ?
O111 Mo6 O110 149.9(3) . . ?
O122 Mo6 O103 94.1(3) . . ?
O122 Mo6 O105 161.2(3) . . ?
O122 Mo6 O110 98.1(4) . . ?
O122 Mo6 O111 101.4(4) . . ?
O123 Mo6 O103 160.1(3) . . ?
O123 Mo6 O105 92.7(3) . . ?
O123 Mo6 O110 99.2(3) . . ?
O123 Mo6 O111 97.5(3) . . ?
O123 Mo6 O122 105.3(4) . . ?
O101 Al10 O100 177.8(3) . . ?
O102 Al10 O100 97.6(3) . . ?
O102 Al10 O101 84.0(3) . . ?
O103 Al10 O100 85.0(3) . . ?
O103 Al10 O101 93.5(3) . . ?
O103 Al10 O102 176.9(3) . . ?
O104 Al10 O100 85.4(3) . . ?
O104 Al10 O101 93.3(3) . . ?
O104 Al10 O102 85.0(3) . . ?
O104 Al10 O103 96.9(3) . . ?
O105 Al10 O100 97.0(3) . . ?
O105 Al10 O101 84.3(3) . . ?
O105 Al10 O102 94.1(3) . . ?
O105 Al10 O103 83.9(3) . . ?
O105 Al10 O104 177.5(3) . . ?
Mo2 O100 Mo1 95.2(2) . . ?
Al10 O100 Mo1 106.1(3) . . ?
Al10 O100 Mo2 105.8(3) . . ?
Mo5 O101 Mo4 91.8(2) . . ?
Al10 O101 Mo4 104.9(3) . . ?
Al10 O101 Mo5 104.3(3) . . ?
Mo4 O102 Mo3 91.5(2) . . ?
Al10 O102 Mo3 103.2(2) . . ?
Al10 O102 Mo4 103.6(3) . . ?
Mo6 O103 Mo1 92.8(2) . . ?
Al10 O103 Mo1 99.3(2) . . ?
Al10 O103 Mo6 103.9(2) . . ?
Mo3 O104 Mo2 92.0(2) . . ?
Al10 O104 Mo2 99.1(2) . . ?
Al10 O104 Mo3 103.3(2) . . ?
Mo6 O105 Mo5 92.1(2) . . ?
Al10 O105 Mo5 103.7(3) . . ?
Al10 O105 Mo6 103.8(3) . . ?
Mo2 O106 Mo1 108.7(3) . . ?
Mo3 O107 Mo2 117.5(3) . . ?
Mo4 O108 Mo3 115.1(3) . . ?
Mo5 O109 Mo4 115.3(3) . . ?
Mo6 O110 Mo5 115.9(3) . . ?
Mo6 O111 Mo1 116.1(3) . . ?
O302 Mo30 O301 68.1(2) 2_756 . ?
O303 Mo30 O301 91.8(3) . . ?
O303 Mo30 O302 158.4(3) . 2_756 ?
O306 Mo30 O301 160.3(3) . . ?
O306 Mo30 O302 93.9(3) . 2_756 ?
O306 Mo30 O303 107.1(3) . . ?
O307 Mo30 O301 72.0(2) . . ?
O307 Mo30 O302 82.1(3) . 2_756 ?
O307 Mo30 O303 99.5(3) . . ?
O307 Mo30 O306 98.5(3) . . ?
O310 Mo30 O301 82.1(2) 2_756 . ?
O310 Mo30 O302 73.0(2) 2_756 2_756 ?
O310 Mo30 O303 97.4(3) 2_756 . ?
O310 Mo30 O306 100.7(3) 2_756 . ?
O310 Mo30 O307 149.3(3) 2_756 . ?
O301 Mo31 O300 68.7(2) . 2_756 ?
O304 Mo31 O300 159.9(3) . 2_756 ?
O304 Mo31 O301 93.3(3) . . ?
O307 Mo31 O300 83.7(2) . 2_756 ?
O307 Mo31 O301 73.5(2) . . ?
O307 Mo31 O304 100.2(3) . . ?
O308 Mo31 O300 91.9(3) . 2_756 ?
O308 Mo31 O301 158.9(3) . . ?
O308 Mo31 O304 107.1(4) . . ?
O308 Mo31 O307 97.0(3) . . ?
O309 Mo31 O300 72.7(2) . 2_756 ?
O309 Mo31 O301 82.2(2) . . ?
O309 Mo31 O304 96.7(3) . . ?
O309 Mo31 O307 151.0(3) . . ?
O309 Mo31 O308 100.3(3) . . ?
O302 Mo32 O300 68.6(2) . 2_756 ?
O305 Mo32 O300 159.5(3) . 2_756 ?
O305 Mo32 O302 92.6(3) . . ?
O309 Mo32 O300 71.8(2) . 2_756 ?
O309 Mo32 O302 82.3(2) . . ?
O309 Mo32 O305 98.3(3) . . ?
O310 Mo32 O300 81.9(2) . 2_756 ?
O310 Mo32 O302 72.5(2) . . ?
O310 Mo32 O305 101.0(3) . . ?
O310 Mo32 O309 148.8(3) . . ?
O311 Mo32 O300 94.5(3) . 2_756 ?
O311 Mo32 O302 160.8(3) . . ?
O311 Mo32 O305 105.2(3) . . ?
O311 Mo32 O309 101.5(3) . . ?
O311 Mo32 O310 96.8(3) . . ?
O300 Al30 O300 180.0 2_756 . ?
O301 Al30 O300 95.4(2) 2_756 2_756 ?
O301 Al30 O300 84.6(2) 2_756 . ?
O301 Al30 O300 84.6(2) . 2_756 ?
O301 Al30 O300 95.4(2) . . ?
O301 Al30 O301 180.0 2_756 . ?
O302 Al30 O300 94.5(2) . . ?
O302 Al30 O300 94.5(2) 2_756 2_756 ?
O302 Al30 O300 85.5(2) . 2_756 ?
O302 Al30 O300 85.5(2) 2_756 . ?
O302 Al30 O301 84.9(2) . 2_756 ?
O302 Al30 O301 95.1(2) 2_756 2_756 ?
O302 Al30 O301 84.9(2) 2_756 . ?
O302 Al30 O301 95.1(2) . . ?
O302 Al30 O302 180.0 2_756 . ?
Mo32 O300 Mo31 92.4(2) 2_756 2_756 ?
Al30 O300 Mo31 102.9(2) . 2_756 ?
Al30 O300 Mo32 103.0(2) . 2_756 ?
Mo31 O301 Mo30 91.8(2) . . ?
Al30 O301 Mo30 103.5(2) . . ?
Al30 O301 Mo31 103.8(3) . . ?
Mo32 O302 Mo30 92.2(2) . 2_756 ?
Al30 O302 Mo30 103.5(3) . 2_756 ?
Al30 O302 Mo32 102.8(3) . . ?
Mo31 O307 Mo30 117.3(3) . . ?
Mo32 O309 Mo31 117.7(3) . . ?
Mo32 O310 Mo30 116.4(3) . 2_756 ?
O200 Mo20 Mo22 41.8(2) 2_765 2_765 ?
O202 Mo20 Mo22 85.88(18) . 2_765 ?
O202 Mo20 O200 70.1(3) . 2_765 ?
O203 Mo20 Mo22 91.4(4) . 2_765 ?
O203 Mo20 O200 99.0(4) . 2_765 ?
O203 Mo20 O202 166.2(3) . . ?
O204 Mo20 Mo22 125.9(3) . 2_765 ?
O204 Mo20 O200 154.6(4) . 2_765 ?
O204 Mo20 O202 88.6(4) . . ?
O204 Mo20 O203 103.9(5) . . ?
O209 Mo20 Mo22 34.6(2) 2_765 2_765 ?
O209 Mo20 O200 73.7(3) 2_765 2_765 ?
O209 Mo20 O202 84.9(3) 2_765 . ?
O209 Mo20 O203 100.5(4) 2_765 . ?
O209 Mo20 O204 91.3(4) 2_765 . ?
O211 Mo20 Mo22 129.6(3) . 2_765 ?
O211 Mo20 O200 87.7(3) . 2_765 ?
O211 Mo20 O202 74.0(3) . . ?
O211 Mo20 O203 97.7(4) . . ?
O211 Mo20 O204 99.8(4) . . ?
O211 Mo20 O209 155.7(3) . 2_765 ?
O202 Mo21 O201 68.3(3) . . ?
O205 Mo21 O201 160.1(4) . . ?
O205 Mo21 O202 92.3(3) . . ?
O206 Mo21 O201 93.4(4) . . ?
O206 Mo21 O202 161.2(4) . . ?
O206 Mo21 O205 106.3(5) . . ?
O210 Mo21 O201 74.3(3) . . ?
O210 Mo21 O202 80.0(3) . . ?
O210 Mo21 O205 98.5(4) . . ?
O210 Mo21 O206 99.6(4) . . ?
O211 Mo21 O201 81.6(3) . . ?
O211 Mo21 O202 74.7(3) . . ?
O211 Mo21 O205 98.2(4) . . ?
O211 Mo21 O206 99.3(4) . . ?
O211 Mo21 O210 150.0(4) . . ?
O200 Mo22 Mo20 40.9(2) . 2_765 ?
O201 Mo22 Mo20 85.6(2) . 2_765 ?
O201 Mo22 O200 70.2(3) . . ?
O208 Mo22 Mo20 127.9(3) . 2_765 ?
O208 Mo22 O200 153.6(3) . . ?
O208 Mo22 O201 86.5(3) . . ?
O209 Mo22 Mo20 36.1(2) . 2_765 ?
O209 Mo22 O200 74.2(3) . . ?
O209 Mo22 O201 84.5(3) . . ?
O209 Mo22 O208 91.9(4) . . ?
O210 Mo22 Mo20 127.3(2) . 2_765 ?
O210 Mo22 O200 86.4(3) . . ?
O210 Mo22 O201 73.5(3) . . ?
O210 Mo22 O208 99.1(4) . . ?
O210 Mo22 O209 154.6(3) . . ?
O297 Mo22 Mo20 91.7(4) . 2_765 ?
O297 Mo22 O200 98.5(4) . . ?
O297 Mo22 O201 165.5(3) . . ?
O297 Mo22 O208 106.3(4) . . ?
O297 Mo22 O209 101.6(4) . . ?
O297 Mo22 O210 97.2(4) . . ?
O200 Al20 O200 180.0 2_765 . ?
O201 Al20 O200 84.4(3) 2_765 2_765 ?
O201 Al20 O200 95.6(3) 2_765 . ?
O201 Al20 O200 84.4(3) . . ?
O201 Al20 O200 95.6(3) . 2_765 ?
O201 Al20 O201 180.0 2_765 . ?
O202 Al20 O200 95.9(3) . . ?
O202 Al20 O200 95.9(3) 2_765 2_765 ?
O202 Al20 O200 84.1(3) . 2_765 ?
O202 Al20 O200 84.1(3) 2_765 . ?
O202 Al20 O201 83.4(3) . . ?
O202 Al20 O201 83.4(3) 2_765 2_765 ?
O202 Al20 O201 96.6(3) . 2_765 ?
O202 Al20 O201 96.6(3) 2_765 . ?
O202 Al20 O202 180.0 2_765 . ?
Mo22 O200 Mo20 97.3(3) . 2_765 ?
Al20 O200 Mo20 106.5(4) . 2_765 ?
Al20 O200 Mo22 105.9(4) . . ?
Mo22 O201 Mo21 91.9(3) . . ?
Al20 O201 Mo21 103.8(3) . . ?
Al20 O201 Mo22 99.4(3) . . ?
Mo21 O202 Mo20 91.4(3) . . ?
Al20 O202 Mo20 99.3(3) 2_765 . ?
Al20 O202 Mo21 104.5(3) 2_765 . ?
Mo22 O209 Mo20 109.4(4) . 2_765 ?
Mo22 O210 Mo21 115.5(4) . . ?
Mo21 O211 Mo20 115.9(4) . . ?
O2 Al01 O1 109.6(3) . . ?
O3 Al01 O1 110.9(3) . . ?
O3 Al01 O2 107.1(3) . . ?
O4 Al01 O1 111.3(3) . . ?
O4 Al01 O2 107.2(3) . . ?
O4 Al01 O3 110.6(3) . . ?
Al04 Al02 Al03 59.70(9) . . ?
O4 Al02 Al03 44.91(18) . . ?
O4 Al02 Al04 43.03(18) . . ?
O23 Al02 Al03 85.2(2) . . ?
O23 Al02 Al04 39.27(19) . . ?
O23 Al02 O4 82.3(3) . . ?
O24 Al02 Al03 37.5(2) . . ?
O24 Al02 Al04 85.0(2) . . ?
O24 Al02 O4 82.4(3) . . ?
O24 Al02 O23 89.0(3) . . ?
O27 Al02 Al03 130.1(3) . . ?
O27 Al02 Al04 129.4(3) . . ?
O27 Al02 O4 171.2(3) . . ?
O27 Al02 O23 90.3(3) . . ?
O27 Al02 O24 92.9(3) . . ?
O28 Al02 Al03 93.1(2) . . ?
O28 Al02 Al04 137.9(2) . . ?
O28 Al02 O4 94.9(3) . . ?
O28 Al02 O23 177.1(3) . . ?
O28 Al02 O24 91.0(3) . . ?
O28 Al02 O27 92.6(3) . . ?
O40 Al02 Al03 137.2(2) . . ?
O40 Al02 Al04 89.5(2) . . ?
O40 Al02 O4 92.3(3) . . ?
O40 Al02 O23 87.8(3) . . ?
O40 Al02 O24 174.2(3) . . ?
O40 Al02 O27 92.0(3) . . ?
O40 Al02 O28 91.9(3) . . ?
Al04 Al03 Al02 60.13(9) . . ?
Al11 Al03 Al02 114.95(11) . . ?
Al11 Al03 Al04 119.62(12) . . ?
O4 Al03 Al02 41.22(17) . . ?
O4 Al03 Al04 43.54(17) . . ?
O4 Al03 Al11 90.55(18) . . ?
O24 Al03 Al02 37.6(2) . . ?
O24 Al03 Al04 85.4(2) . . ?
O24 Al03 Al11 129.1(2) . . ?
O24 Al03 O4 78.8(3) . . ?
O25 Al03 Al02 87.5(2) . . ?
O25 Al03 Al04 37.5(2) . . ?
O25 Al03 Al11 133.9(2) . . ?
O25 Al03 O4 81.0(3) . . ?
O25 Al03 O24 93.8(3) . . ?
O26 Al03 Al02 131.2(2) . . ?
O26 Al03 Al04 127.4(2) . . ?
O26 Al03 Al11 101.0(2) . . ?
O26 Al03 O4 168.4(3) . . ?
O26 Al03 O24 94.1(3) . . ?
O26 Al03 O25 90.4(3) . . ?
O30 Al03 Al02 94.6(2) . . ?
O30 Al03 Al04 138.8(2) . . ?
O30 Al03 Al11 38.78(19) . . ?
O30 Al03 O4 95.7(3) . . ?
O30 Al03 O24 92.4(3) . . ?
O30 Al03 O25 172.3(3) . . ?
O30 Al03 O26 93.7(3) . . ?
O31 Al03 Al02 131.5(2) . . ?
O31 Al03 Al04 94.4(2) . . ?
O31 Al03 Al11 39.91(19) . . ?
O31 Al03 O4 91.2(3) . . ?
O31 Al03 O24 165.8(3) . . ?
O31 Al03 O25 94.7(3) . . ?
O31 Al03 O26 97.2(3) . . ?
O31 Al03 O30 78.4(3) . . ?
Al03 Al04 Al02 60.17(9) . . ?
Al1 Al04 Al02 117.05(11) . . ?
Al1 Al04 Al03 121.07(11) . . ?
O4 Al04 Al02 41.09(17) . . ?
O4 Al04 Al03 45.30(18) . . ?
O4 Al04 Al1 91.5(2) . . ?
O23 Al04 Al02 40.26(19) . . ?
O23 Al04 Al03 86.3(2) . . ?
O23 Al04 Al1 131.9(2) . . ?
O23 Al04 O4 81.4(3) . . ?
O25 Al04 Al02 87.4(2) . . ?
O25 Al04 Al03 37.30(19) . . ?
O25 Al04 Al1 133.7(2) . . ?
O25 Al04 O4 82.6(3) . . ?
O25 Al04 O23 92.6(3) . . ?
O35 Al04 Al02 133.0(3) . . ?
O35 Al04 Al03 130.5(3) . . ?
O35 Al04 Al1 95.5(3) . . ?
O35 Al04 O4 172.9(3) . . ?
O35 Al04 O23 92.9(3) . . ?
O35 Al04 O25 93.5(3) . . ?
O36 Al04 Al02 131.8(2) . . ?
O36 Al04 Al03 94.5(2) . . ?
O36 Al04 Al1 39.55(18) . . ?
O36 Al04 O4 91.4(3) . . ?
O36 Al04 O23 169.0(3) . . ?
O36 Al04 O25 94.5(3) . . ?
O36 Al04 O35 94.9(3) . . ?
O39 Al04 Al02 92.4(2) . . ?
O39 Al04 Al03 137.8(2) . . ?
O39 Al04 Al1 40.87(19) . . ?
O39 Al04 O4 92.7(3) . . ?
O39 Al04 O23 91.7(3) . . ?
O39 Al04 O25 173.0(3) . . ?
O39 Al04 O35 91.7(3) . . ?
O39 Al04 O36 80.4(3) . . ?
Al07 Al05 Al06 60.08(9) . . ?
O2 Al05 Al06 43.31(17) . . ?
O2 Al05 Al07 42.01(16) . . ?
O18 Al05 Al06 40.03(18) . . ?
O18 Al05 Al07 84.5(2) . . ?
O18 Al05 O2 83.0(2) . . ?
O19 Al05 Al06 85.7(2) . . ?
O19 Al05 Al07 40.47(18) . . ?
O19 Al05 O2 82.4(2) . . ?
O19 Al05 O18 85.2(3) . . ?
O20 Al05 Al06 133.2(2) . . ?
O20 Al05 Al07 131.9(2) . . ?
O20 Al05 O2 173.0(3) . . ?
O20 Al05 O18 93.2(3) . . ?
O20 Al05 O19 91.4(3) . . ?
O28 Al05 Al06 134.5(2) . . ?
O28 Al05 Al07 87.3(2) . . ?
O28 Al05 O2 91.2(3) . . ?
O28 Al05 O18 171.8(3) . . ?
O28 Al05 O19 88.2(3) . . ?
O28 Al05 O20 91.9(3) . . ?
O29 Al05 Al06 86.4(2) . . ?
O29 Al05 Al07 133.2(2) . . ?
O29 Al05 O2 91.2(3) . . ?
O29 Al05 O18 89.4(3) . . ?
O29 Al05 O19 172.0(3) . . ?
O29 Al05 O20 94.7(3) . . ?
O29 Al05 O28 96.7(3) . . ?
Al07 Al06 Al05 60.17(9) . . ?
O2 Al06 Al05 42.76(17) . . ?
O2 Al06 Al07 42.12(16) . . ?
O17 Al06 Al05 86.98(19) . . ?
O17 Al06 Al07 40.97(17) . . ?
O17 Al06 O2 83.0(2) . . ?
O18 Al06 Al05 40.60(18) . . ?
O18 Al06 Al07 84.9(2) . . ?
O18 Al06 O2 83.1(3) . . ?
O18 Al06 O17 86.5(3) . . ?
O21 Al06 Al05 133.8(2) . . ?
O21 Al06 Al07 133.9(2) . . ?
O21 Al06 O2 174.7(3) . . ?
O21 Al06 O17 93.0(3) . . ?
O21 Al06 O18 93.2(3) . . ?
O32 Al06 Al05 133.6(2) . . ?
O32 Al06 Al07 86.3(2) . . ?
O32 Al06 O2 90.8(3) . . ?
O32 Al06 O17 86.5(3) . . ?
O32 Al06 O18 171.2(3) . . ?
O32 Al06 O21 92.4(3) . . ?
O34 Al06 Al05 87.3(2) . . ?
O34 Al06 Al07 132.9(2) . . ?
O34 Al06 O2 90.8(2) . . ?
O34 Al06 O17 173.6(3) . . ?
O34 Al06 O18 91.0(3) . . ?
O34 Al06 O21 93.1(3) . . ?
O34 Al06 O32 95.3(3) . . ?
Al06 Al07 Al05 59.75(9) . . ?
O2 Al07 Al05 42.41(18) . . ?
O2 Al07 Al06 43.07(17) . . ?
O17 Al07 Al05 86.84(19) . . ?
O17 Al07 Al06 41.29(18) . . ?
O17 Al07 O2 84.3(2) . . ?
O19 Al07 Al05 41.42(18) . . ?
O19 Al07 Al06 86.1(2) . . ?
O19 Al07 O2 83.7(3) . . ?
O19 Al07 O17 87.5(3) . . ?
O22 Al07 Al05 134.1(2) . . ?
O22 Al07 Al06 132.8(2) . . ?
O22 Al07 O2 174.6(3) . . ?
O22 Al07 O17 91.6(3) . . ?
O22 Al07 O19 92.7(3) . . ?
O33 Al07 Al05 133.6(2) . . ?
O33 Al07 Al06 88.3(2) . . ?
O33 Al07 O2 91.2(3) . . ?
O33 Al07 O17 89.2(3) . . ?
O33 Al07 O19 174.2(3) . . ?
O33 Al07 O22 92.2(3) . . ?
O40 Al07 Al05 87.3(2) . . ?
O40 Al07 Al06 134.1(2) . . ?
O40 Al07 O2 91.0(3) . . ?
O40 Al07 O17 174.1(3) . . ?
O40 Al07 O19 88.5(3) . . ?
O40 Al07 O22 92.9(3) . . ?
O40 Al07 O33 94.4(3) . . ?
Al1 Al08 Al09 60.27(8) . . ?
Al13 Al08 Al09 116.90(10) . . ?
Al13 Al08 Al1 120.00(11) . . ?
O3 Al08 Al09 41.65(17) . . ?
O3 Al08 Al1 44.05(17) . . ?
O3 Al08 Al13 91.36(19) . . ?
O11 Al08 Al09 39.23(19) . . ?
O11 Al08 Al1 86.1(2) . . ?
O11 Al08 Al13 131.8(2) . . ?
O11 Al08 O3 80.9(3) . . ?
O12 Al08 Al09 87.4(2) . . ?
O12 Al08 Al1 38.33(19) . . ?
O12 Al08 Al13 134.2(2) . . ?
O12 Al08 O3 82.4(3) . . ?
O12 Al08 O11 92.1(3) . . ?
O15 Al08 Al09 133.8(2) . . ?
O15 Al08 Al1 131.0(2) . . ?
O15 Al08 Al13 95.3(2) . . ?
O15 Al08 O3 173.3(3) . . ?
O15 Al08 O11 94.7(3) . . ?
O15 Al08 O12 92.8(3) . . ?
O37 Al08 Al09 94.93(19) . . ?
O37 Al08 Al1 138.2(2) . . ?
O37 Al08 Al13 38.73(19) . . ?
O37 Al08 O3 94.6(2) . . ?
O37 Al08 O11 94.2(3) . . ?
O37 Al08 O12 172.5(3) . . ?
O37 Al08 O15 90.7(3) . . ?
O38 Al08 Al09 132.3(2) . . ?
O38 Al08 Al1 92.8(2) . . ?
O38 Al08 Al13 41.16(18) . . ?
O38 Al08 O3 91.2(3) . . ?
O38 Al08 O11 169.6(3) . . ?
O38 Al08 O12 93.4(3) . . ?
O38 Al08 O15 93.8(3) . . ?
O38 Al08 O37 79.8(3) . . ?
Al1 Al09 Al08 59.78(8) . . ?
O3 Al09 Al08 43.37(18) . . ?
O3 Al09 Al1 43.63(17) . . ?
O11 Al09 Al08 38.33(19) . . ?
O11 Al09 Al1 85.0(2) . . ?
O11 Al09 O3 81.7(3) . . ?
O13 Al09 Al08 84.6(2) . . ?
O13 Al09 Al1 38.8(2) . . ?
O13 Al09 O3 82.3(3) . . ?
O13 Al09 O11 87.9(3) . . ?
O14 Al09 Al08 130.7(2) . . ?
O14 Al09 Al1 128.9(2) . . ?
O14 Al09 O3 170.7(3) . . ?
O14 Al09 O11 92.7(3) . . ?
O14 Al09 O13 90.1(3) . . ?
O32 Al09 Al08 92.43(19) . . ?
O32 Al09 Al1 138.7(2) . . ?
O32 Al09 O3 95.1(3) . . ?
O32 Al09 O11 90.2(3) . . ?
O32 Al09 O13 177.0(3) . . ?
O32 Al09 O14 92.2(3) . . ?
O33 Al09 Al08 136.5(2) . . ?
O33 Al09 Al1 89.98(19) . . ?
O33 Al09 O3 93.1(3) . . ?
O33 Al09 O11 174.5(3) . . ?
O33 Al09 O13 89.6(3) . . ?
O33 Al09 O14 92.3(3) . . ?
O33 Al09 O32 92.1(3) . . ?
Al08 Al1 Al04 119.29(12) . . ?
Al09 Al1 Al04 116.04(11) . . ?
Al09 Al1 Al08 59.94(8) . . ?
O3 Al1 Al04 90.6(2) . . ?
O3 Al1 Al08 43.61(17) . . ?
O3 Al1 Al09 41.49(17) . . ?
O12 Al1 Al04 134.2(2) . . ?
O12 Al1 Al08 38.07(18) . . ?
O12 Al1 Al09 86.9(2) . . ?
O12 Al1 O3 81.7(2) . . ?
O13 Al1 Al04 132.5(2) . . ?
O13 Al1 Al08 85.2(2) . . ?
O13 Al1 Al09 39.4(2) . . ?
O13 Al1 O3 80.8(3) . . ?
O13 Al1 O12 90.9(3) . . ?
O16 Al1 Al04 97.0(2) . . ?
O16 Al1 Al08 130.1(2) . . ?
O16 Al1 Al09 134.0(2) . . ?
O16 Al1 O3 172.3(3) . . ?
O16 Al1 O12 92.1(3) . . ?
O16 Al1 O13 94.7(3) . . ?
O36 Al1 Al04 39.60(18) . . ?
O36 Al1 Al08 93.5(2) . . ?
O36 Al1 Al09 131.1(2) . . ?
O36 Al1 O3 90.4(3) . . ?
O36 Al1 O12 95.1(3) . . ?
O36 Al1 O13 168.6(3) . . ?
O36 Al1 O16 94.8(3) . . ?
O39 Al1 Al04 40.8(2) . . ?
O39 Al1 Al08 135.8(2) . . ?
O39 Al1 Al09 91.6(2) . . ?
O39 Al1 O3 92.4(3) . . ?
O39 Al1 O12 172.6(3) . . ?
O39 Al1 O13 92.6(3) . . ?
O39 Al1 O16 94.1(3) . . ?
O39 Al1 O36 80.4(3) . . ?
Al12 Al11 Al03 116.94(10) . . ?
Al13 Al11 Al03 119.14(12) . . ?
Al13 Al11 Al12 59.74(8) . . ?
O1 Al11 Al03 90.77(18) . . ?
O1 Al11 Al12 41.95(16) . . ?
O1 Al11 Al13 43.43(16) . . ?
O6 Al11 Al03 131.7(2) . . ?
O6 Al11 Al12 37.66(18) . . ?
O6 Al11 Al13 84.9(2) . . ?
O6 Al11 O1 79.6(2) . . ?
O7 Al11 Al03 132.0(2) . . ?
O7 Al11 Al12 88.66(19) . . ?
O7 Al11 Al13 39.30(18) . . ?
O7 Al11 O1 82.7(2) . . ?
O7 Al11 O6 93.8(3) . . ?
O9 Al11 Al03 101.3(2) . . ?
O9 Al11 Al12 130.0(2) . . ?
O9 Al11 Al13 127.1(2) . . ?
O9 Al11 O1 167.9(3) . . ?
O9 Al11 O6 92.9(3) . . ?
O9 Al11 O7 88.5(3) . . ?
O30 Al11 Al03 38.65(19) . . ?
O30 Al11 Al12 97.4(2) . . ?
O30 Al11 Al13 139.9(2) . . ?
O30 Al11 O1 97.0(3) . . ?
O30 Al11 O6 95.3(3) . . ?
O30 Al11 O7 170.7(3) . . ?
O30 Al11 O9 93.1(3) . . ?
O31 Al11 Al03 39.66(19) . . ?
O31 Al11 Al12 131.6(2) . . ?
O31 Al11 Al13 93.1(2) . . ?
O31 Al11 O1 90.2(3) . . ?
O31 Al11 O6 167.1(3) . . ?
O31 Al11 O7 92.7(3) . . ?
O31 Al11 O9 98.4(3) . . ?
O31 Al11 O30 78.0(3) . . ?
Al13 Al12 Al11 59.72(8) . . ?
O1 Al12 Al11 43.85(17) . . ?
O1 Al12 Al13 43.30(16) . . ?
O5 Al12 Al11 84.64(19) . . ?
O5 Al12 Al13 37.64(18) . . ?
O5 Al12 O1 80.9(2) . . ?
O6 Al12 Al11 36.96(19) . . ?
O6 Al12 Al13 84.43(19) . . ?
O6 Al12 O1 80.8(2) . . ?
O6 Al12 O5 89.4(3) . . ?
O8 Al12 Al11 131.6(2) . . ?
O8 Al12 Al13 128.1(2) . . ?
O8 Al12 O1 170.5(3) . . ?
O8 Al12 O5 90.5(3) . . ?
O8 Al12 O6 95.1(3) . . ?
O29 Al12 Al11 91.4(2) . . ?
O29 Al12 Al13 136.9(2) . . ?
O29 Al12 O1 93.6(2) . . ?
O29 Al12 O5 174.5(3) . . ?
O29 Al12 O6 89.7(3) . . ?
O29 Al12 O8 94.9(3) . . ?
O34 Al12 Al11 137.4(2) . . ?
O34 Al12 Al13 91.8(2) . . ?
O34 Al12 O1 93.5(3) . . ?
O34 Al12 O5 90.2(3) . . ?
O34 Al12 O6 174.3(3) . . ?
O34 Al12 O8 90.6(3) . . ?
O34 Al12 O29 90.1(3) . . ?
Al11 Al13 Al08 120.84(11) . . ?
Al12 Al13 Al08 115.65(10) . . ?
Al12 Al13 Al11 60.54(8) . . ?
O1 Al13 Al08 90.50(18) . . ?
O1 Al13 Al11 44.41(16) . . ?
O1 Al13 Al12 42.35(16) . . ?
O5 Al13 Al08 129.6(2) . . ?
O5 Al13 Al11 86.1(2) . . ?
O5 Al13 Al12 38.70(19) . . ?
O5 Al13 O1 81.0(2) . . ?
O7 Al13 Al08 134.4(2) . . ?
O7 Al13 Al11 38.54(17) . . ?
O7 Al13 Al12 88.77(19) . . ?
O7 Al13 O1 82.9(2) . . ?
O7 Al13 O5 94.0(3) . . ?
O10 Al13 Al08 97.0(2) . . ?
O10 Al13 Al11 128.6(2) . . ?
O10 Al13 Al12 134.1(2) . . ?
O10 Al13 O1 172.3(3) . . ?
O10 Al13 O5 95.7(3) . . ?
O10 Al13 O7 90.3(3) . . ?
O37 Al13 Al08 38.44(19) . . ?
O37 Al13 Al11 137.9(2) . . ?
O37 Al13 Al12 93.43(19) . . ?
O37 Al13 O1 93.8(2) . . ?
O37 Al13 O5 92.3(3) . . ?
O37 Al13 O7 172.4(3) . . ?
O37 Al13 O10 93.4(3) . . ?
O38 Al13 Al08 41.44(18) . . ?
O38 Al13 Al11 93.9(2) . . ?
O38 Al13 Al12 132.34(19) . . ?
O38 Al13 O1 90.7(2) . . ?
O38 Al13 O5 168.2(3) . . ?
O38 Al13 O7 93.4(3) . . ?
O38 Al13 O10 93.5(3) . . ?
O38 Al13 O37 79.7(3) . . ?
Al11 O1 Al01 124.3(3) . . ?
Al12 O1 Al01 119.5(3) . . ?
Al12 O1 Al11 94.2(2) . . ?
Al13 O1 Al01 124.3(3) . . ?
Al13 O1 Al11 92.2(2) . . ?
Al13 O1 Al12 94.4(2) . . ?
Al05 O2 Al01 121.1(3) . . ?
Al06 O2 Al01 121.7(3) . . ?
Al06 O2 Al05 93.9(2) . . ?
Al07 O2 Al01 122.6(3) . . ?
Al07 O2 Al05 95.6(2) . . ?
Al07 O2 Al06 94.8(2) . . ?
Al08 O3 Al01 122.9(3) . . ?
Al09 O3 Al01 120.5(3) . . ?
Al09 O3 Al08 95.0(3) . . ?
Al1 O3 Al01 123.6(3) . . ?
Al1 O3 Al08 92.3(2) . . ?
Al1 O3 Al09 94.9(3) . . ?
Al02 O4 Al01 121.3(3) . . ?
Al03 O4 Al01 123.0(3) . . ?
Al03 O4 Al02 93.9(3) . . ?
Al04 O4 Al01 123.6(3) . . ?
Al04 O4 Al02 95.9(3) . . ?
Al04 O4 Al03 91.2(2) . . ?
Al13 O5 Al12 103.7(3) . . ?
Al12 O6 Al11 105.4(3) . . ?
Al13 O7 Al11 102.2(3) . . ?
Al09 O11 Al08 102.4(3) . . ?
Al1 O12 Al08 103.6(3) . . ?
Al1 O13 Al09 101.8(3) . . ?
Al07 O17 Al06 97.7(3) . . ?
Al06 O18 Al05 99.4(3) . . ?
Al07 O19 Al05 98.1(3) . . ?
Al04 O23 Al02 100.5(3) . . ?
Al03 O24 Al02 104.9(4) . . ?
Al04 O25 Al03 105.2(3) . . ?
Al05 O28 Al02 134.1(4) . . ?
Al12 O29 Al05 135.2(4) . . ?
Al11 O30 Al03 102.6(3) . . ?
Al11 O31 Al03 100.4(3) . . ?
Al09 O32 Al06 133.8(3) . . ?
Al09 O33 Al07 132.8(3) . . ?
Al12 O34 Al06 134.7(3) . . ?
Al1 O36 Al04 100.8(3) . . ?
Al13 O37 Al08 102.8(3) . . ?
Al13 O38 Al08 97.4(3) . . ?
Al1 O39 Al04 98.3(3) . . ?
Al07 O40 Al02 132.4(3) . . ?

loop_
_geom_bond_atom_site_label_1
_geom_bond_atom_site_label_2
_geom_bond_distance
_geom_bond_site_symmetry_2
_geom_bond_publ_flag
Mo1 Mo2 3.1874(11) . ?
Mo1 O100 2.162(6) . ?
Mo1 O103 2.296(6) . ?
Mo1 O106 1.944(6) . ?
Mo1 O111 1.976(6) . ?
Mo1 O112 1.731(7) . ?
Mo1 O113 1.708(6) . ?
Mo2 O100 2.153(6) . ?
Mo2 O104 2.301(5) . ?
Mo2 O106 1.978(6) . ?
Mo2 O107 1.941(6) . ?
Mo2 O114 1.712(6) . ?
Mo2 O115 1.700(6) . ?
Mo3 O102 2.283(6) . ?
Mo3 O104 2.283(6) . ?
Mo3 O107 1.915(6) . ?
Mo3 O108 1.953(6) . ?
Mo3 O116 1.691(6) . ?
Mo3 O117 1.732(6) . ?
Mo4 O101 2.275(7) . ?
Mo4 O102 2.322(6) . ?
Mo4 O108 1.957(6) . ?
Mo4 O109 1.949(7) . ?
Mo4 O118 1.688(8) . ?
Mo4 O119 1.719(7) . ?
Mo5 O101 2.283(6) . ?
Mo5 O105 2.309(6) . ?
Mo5 O109 1.926(7) . ?
Mo5 O110 1.937(8) . ?
Mo5 O120 1.707(7) . ?
Mo5 O121 1.720(7) . ?
Mo6 O103 2.261(6) . ?
Mo6 O105 2.273(7) . ?
Mo6 O110 1.954(7) . ?
Mo6 O111 1.913(7) . ?
Mo6 O122 1.716(8) . ?
Mo6 O123 1.727(7) . ?
Al10 O100 1.859(6) . ?
Al10 O101 1.913(6) . ?
Al10 O102 1.901(7) . ?
Al10 O103 1.915(7) . ?
Al10 O104 1.896(6) . ?
Al10 O105 1.902(6) . ?
Mo30 O301 2.315(6) . ?
Mo30 O302 2.284(6) 2_756 ?
Mo30 O303 1.718(7) . ?
Mo30 O306 1.718(6) . ?
Mo30 O307 1.912(6) . ?
Mo30 O310 1.927(6) 2_756 ?
Mo31 O300 2.266(6) 2_756 ?
Mo31 O301 2.245(6) . ?
Mo31 O304 1.713(8) . ?
Mo31 O307 1.923(6) . ?
Mo31 O308 1.719(7) . ?
Mo31 O309 1.933(6) . ?
Mo32 O300 2.310(6) 2_756 ?
Mo32 O302 2.286(6) . ?
Mo32 O305 1.697(6) . ?
Mo32 O309 1.929(6) . ?
Mo32 O310 1.949(6) . ?
Mo32 O311 1.734(7) . ?
Al30 O300 1.892(6) . ?
Al30 O300 1.892(6) 2_756 ?
Al30 O301 1.889(6) . ?
Al30 O301 1.889(6) 2_756 ?
Al30 O302 1.924(5) 2_756 ?
Al30 O302 1.924(5) . ?
Mo20 Mo22 3.1976(16) 2_765 ?
Mo20 O200 2.111(8) 2_765 ?
Mo20 O202 2.315(7) . ?
Mo20 O203 1.707(9) . ?
Mo20 O204 1.704(9) . ?
Mo20 O209 1.995(9) 2_765 ?
Mo20 O211 1.921(9) . ?
Mo21 O201 2.261(8) . ?
Mo21 O202 2.265(7) . ?
Mo21 O205 1.736(8) . ?
Mo21 O206 1.697(9) . ?
Mo21 O210 1.956(8) . ?
Mo21 O211 1.947(8) . ?
Mo22 O200 2.150(8) . ?
Mo22 O201 2.312(7) . ?
Mo22 O208 1.725(9) . ?
Mo22 O209 1.923(8) . ?
Mo22 O210 1.930(8) . ?
Mo22 O297 1.721(8) . ?
Al20 O200 1.905(7) . ?
Al20 O200 1.905(7) 2_765 ?
Al20 O201 1.923(8) . ?
Al20 O201 1.923(8) 2_765 ?
Al20 O202 1.898(7) . ?
Al20 O202 1.898(7) 2_765 ?
Al01 O1 1.774(6) . ?
Al01 O2 1.828(5) . ?
Al01 O3 1.810(6) . ?
Al01 O4 1.780(6) . ?
Al02 Al03 2.941(3) . ?
Al02 Al04 2.940(4) . ?
Al02 O4 1.942(6) . ?
Al02 O23 1.932(7) . ?
Al02 O24 1.857(7) . ?
Al02 O27 1.911(7) . ?
Al02 O28 1.865(6) . ?
Al02 O40 1.922(7) . ?
Al03 Al04 2.927(4) . ?
Al03 Al11 2.885(4) . ?
Al03 O4 2.081(6) . ?
Al03 O24 1.853(7) . ?
Al03 O25 1.838(6) . ?
Al03 O26 1.913(7) . ?
Al03 O30 1.846(6) . ?
Al03 O31 1.873(6) . ?
Al04 Al1 2.878(4) . ?
Al04 O4 2.017(6) . ?
Al04 O23 1.892(7) . ?
Al04 O25 1.845(7) . ?
Al04 O35 1.890(7) . ?
Al04 O36 1.868(6) . ?
Al04 O39 1.901(7) . ?
Al05 Al06 2.886(4) . ?
Al05 Al07 2.899(4) . ?
Al05 O2 1.964(6) . ?
Al05 O18 1.904(6) . ?
Al05 O19 1.937(6) . ?
Al05 O20 1.895(7) . ?
Al05 O28 1.876(6) . ?
Al05 O29 1.859(6) . ?
Al06 Al07 2.896(3) . ?
Al06 O2 1.984(6) . ?
Al06 O17 1.928(6) . ?
Al06 O18 1.881(6) . ?
Al06 O21 1.917(6) . ?
Al06 O32 1.885(6) . ?
Al06 O34 1.854(6) . ?
Al07 O2 1.949(6) . ?
Al07 O17 1.916(6) . ?
Al07 O19 1.901(6) . ?
Al07 O22 1.877(6) . ?
Al07 O33 1.884(6) . ?
Al07 O40 1.884(6) . ?
Al08 Al09 2.911(3) . ?
Al08 Al1 2.906(3) . ?
Al08 Al13 2.887(4) . ?
Al08 O3 2.006(6) . ?
Al08 O11 1.849(6) . ?
Al08 O12 1.843(6) . ?
Al08 O15 1.898(6) . ?
Al08 O37 1.840(6) . ?
Al08 O38 1.927(6) . ?
Al09 Al1 2.920(3) . ?
Al09 O3 1.942(6) . ?
Al09 O11 1.885(6) . ?
Al09 O13 1.894(6) . ?
Al09 O14 1.892(7) . ?
Al09 O32 1.896(6) . ?
Al09 O33 1.880(6) . ?
Al1 O3 2.022(6) . ?
Al1 O12 1.854(6) . ?
Al1 O13 1.868(7) . ?
Al1 O16 1.903(7) . ?
Al1 O36 1.866(6) . ?
Al1 O39 1.903(6) . ?
Al11 Al12 2.949(3) . ?
Al11 Al13 2.925(4) . ?
Al11 O1 2.048(6) . ?
Al11 O6 1.839(6) . ?
Al11 O7 1.864(6) . ?
Al11 O9 1.910(7) . ?
Al11 O30 1.852(6) . ?
Al11 O31 1.882(6) . ?
Al12 Al13 2.925(3) . ?
Al12 O1 1.976(6) . ?
Al12 O5 1.882(6) . ?
Al12 O6 1.868(6) . ?
Al12 O8 1.901(6) . ?
Al12 O29 1.888(6) . ?
Al12 O34 1.899(6) . ?
Al13 O1 2.012(6) . ?
Al13 O5 1.838(6) . ?
Al13 O7 1.895(6) . ?
Al13 O10 1.870(6) . ?
Al13 O37 1.852(6) . ?
Al13 O38 1.916(6) . ?
Cl1 Cl1 1.88(3) 2_765 ?

loop_
_geom_torsion_atom_site_label_1
_geom_torsion_atom_site_label_2
_geom_torsion_atom_site_label_3
_geom_torsion_atom_site_label_4
_geom_torsion
_geom_torsion_site_symmetry_1
_geom_torsion_site_symmetry_2
_geom_torsion_site_symmetry_3
_geom_torsion_site_symmetry_4
_geom_torsion_publ_flag
Mo1 O100 Al10 O102 -176.8(3) . . . . ?
Mo1 O100 Al10 O103 1.5(3) . . . . ?
Mo1 O100 Al10 O104 98.9(3) . . . . ?
Mo1 O100 Al10 O105 -81.6(3) . . . . ?
Mo2 O100 Al10 O102 82.8(3) . . . . ?
Mo2 O100 Al10 O103 -98.9(3) . . . . ?
Mo2 O100 Al10 O104 -1.5(3) . . . . ?
Mo2 O100 Al10 O105 178.0(3) . . . . ?
Mo2 O104 Al10 O100 1.3(3) . . . . ?
Mo2 O104 Al10 O101 179.6(3) . . . . ?
Mo2 O104 Al10 O102 -96.8(3) . . . . ?
Mo2 O104 Al10 O103 85.7(3) . . . . ?
Mo3 O104 Al10 O100 95.6(3) . . . . ?
Mo3 O104 Al10 O101 -86.2(3) . . . . ?
Mo3 O104 Al10 O102 -2.5(2) . . . . ?
Mo3 O104 Al10 O103 179.9(2) . . . . ?
Mo30 O301 Al30 O300 -95.7(3) . . . 2_756 ?
Mo30 O301 Al30 O300 84.3(3) . . . . ?
Mo30 O301 Al30 O302 -0.7(3) . . . 2_756 ?
Mo30 O301 Al30 O302 179.3(3) . . . . ?
Mo31 O300 Al30 O301 179.5(2) 2_756 . . . ?
Mo31 O300 Al30 O301 0.5(2) . 2_756 . . ?
Mo31 O300 Al30 O302 96.0(3) . 2_756 . . ?
Mo31 O300 Al30 O302 84.0(3) 2_756 . . . ?
Mo31 O301 Al30 O300 -0.5(2) . . . 2_756 ?
Mo31 O301 Al30 O300 179.5(2) . . . . ?
Mo31 O301 Al30 O302 -85.5(3) . . . . ?
Mo31 O301 Al30 O302 94.5(3) . . . 2_756 ?
Mo32 O300 Al30 O301 -95.2(2) . 2_756 . . ?
Mo32 O300 Al30 O301 -84.8(2) 2_756 . . . ?
Mo32 O300 Al30 O302 179.6(2) 2_756 . . . ?
Mo32 O300 Al30 O302 0.4(2) . 2_756 . . ?
O300 Al30 O301 Mo30 95.7(2) . . 2_756 2_756 ?
O300 Al30 O301 Mo31 0.5(2) . . 2_756 2_756 ?
O302 Al30 O301 Mo30 0.7(2) . . 2_756 2_756 ?
O302 Al30 O301 Mo31 -94.5(2) . . 2_756 2_756 ?
Mo20 O202 Al20 O200 -2.2(3) . . . 2_765 ?
Mo20 O202 Al20 O200 177.8(3) . . . . ?
Mo20 O202 Al20 O201 -85.8(3) . . . 2_765 ?
Mo20 O202 Al20 O201 94.2(3) . . . . ?
Mo21 O202 Al20 O200 -96.0(3) . . . 2_765 ?
Mo21 O202 Al20 O200 84.0(3) . . . . ?
Mo21 O202 Al20 O201 -179.6(3) . . . 2_765 ?
Mo21 O202 Al20 O201 0.4(3) . . . . ?
O200 Al20 O202 Mo20 2.2(3) . . 2_765 2_765 ?
O200 Al20 O202 Mo21 96.0(3) . . 2_765 2_765 ?
O201 Al20 O202 Mo20 85.8(3) . . 2_765 2_765 ?
O201 Al20 O202 Mo21 179.6(3) . . 2_765 2_765 ?
Al02 Al03 O25 Al04 40.3(2) . . . . ?
Al02 Al03 O30 Al11 -125.15(19) . . . . ?
Al02 Al03 O31 Al11 79.6(3) . . . . ?
Al02 Al04 O25 Al03 -40.3(2) . . . . ?
Al02 Al04 O36 Al1 -82.8(3) . . . . ?
Al02 O4 Al01 O1 116.9(4) . . . . ?
Al02 O4 Al01 O2 -3.0(4) . . . . ?
Al02 O4 Al01 O3 -119.4(4) . . . . ?
Al02 O23 Al04 Al03 46.1(2) . . . . ?
Al02 O23 Al04 Al1 -83.4(3) . . . . ?
Al02 O23 Al04 O4 0.7(3) . . . . ?
Al02 O23 Al04 O25 82.8(3) . . . . ?
Al02 O23 Al04 O35 176.5(3) . . . . ?
Al02 O23 Al04 O36 -48.1(15) . . . . ?
Al02 O23 Al04 O39 -91.7(3) . . . . ?
Al02 O24 Al03 Al04 -44.4(3) . . . . ?
Al02 O24 Al03 Al11 80.6(3) . . . . ?
Al02 O24 Al03 O4 -0.9(3) . . . . ?
Al02 O24 Al03 O25 -80.9(4) . . . . ?
Al02 O24 Al03 O26 -171.6(4) . . . . ?
Al02 O24 Al03 O30 94.4(3) . . . . ?
Al02 O24 Al03 O31 45.5(13) . . . . ?
Al02 O28 Al05 Al06 -21.5(6) . . . . ?
Al02 O28 Al05 Al07 20.2(4) . . . . ?
Al02 O28 Al05 O2 -21.6(4) . . . . ?
Al02 O28 Al05 O19 60.7(4) . . . . ?
Al02 O28 Al05 O20 152.1(5) . . . . ?
Al02 O28 Al05 O29 -112.9(4) . . . . ?
Al02 O40 Al07 Al05 -18.2(4) . . . . ?
Al02 O40 Al07 Al06 23.5(6) . . . . ?
Al02 O40 Al07 O2 24.1(5) . . . . ?
Al02 O40 Al07 O19 -59.6(5) . . . . ?
Al02 O40 Al07 O22 -152.2(5) . . . . ?
Al02 O40 Al07 O33 115.4(5) . . . . ?
Al03 Al02 O28 Al05 108.60(15) . . . . ?
Al03 Al04 O36 Al1 -135.93(18) . . . . ?
Al03 Al11 O6 Al12 -80.7(2) . . . . ?
Al03 Al11 O7 Al13 86.2(3) . . . . ?
Al03 O4 Al01 O1 -2.5(4) . . . . ?
Al03 O4 Al01 O2 -122.3(3) . . . . ?
Al03 O4 Al01 O3 121.3(4) . . . . ?
Al03 O24 Al02 Al04 44.2(3) . . . . ?
Al03 O24 Al02 O4 1.0(3) . . . . ?
Al03 O24 Al02 O23 83.3(3) . . . . ?
Al03 O24 Al02 O27 173.5(4) . . . . ?
Al03 O24 Al02 O28 -93.8(3) . . . . ?
Al03 O25 Al04 Al1 85.6(3) . . . . ?
Al03 O25 Al04 O4 0.6(3) . . . . ?
Al03 O25 Al04 O23 -80.3(3) . . . . ?
Al03 O25 Al04 O35 -173.3(4) . . . . ?
Al03 O25 Al04 O36 91.4(3) . . . . ?
Al03 O30 Al11 Al12 124.7(2) . . . . ?
Al03 O30 Al11 Al13 74.1(4) . . . . ?
Al03 O30 Al11 O1 82.4(3) . . . . ?
Al03 O30 Al11 O6 162.6(3) . . . . ?
Al03 O30 Al11 O9 -104.3(3) . . . . ?
Al03 O30 Al11 O31 -6.3(3) . . . . ?
Al03 O31 Al11 Al12 -83.1(3) . . . . ?
Al03 O31 Al11 Al13 -134.3(2) . . . . ?
Al03 O31 Al11 O1 -90.9(3) . . . . ?
Al03 O31 Al11 O6 -53.4(12) . . . . ?
Al03 O31 Al11 O7 -173.6(3) . . . . ?
Al03 O31 Al11 O9 97.5(3) . . . . ?
Al03 O31 Al11 O30 6.2(3) . . . . ?
Al04 Al02 O28 Al05 62.5(3) . . . . ?
Al04 Al03 O30 Al11 -77.0(3) . . . . ?
Al04 Al03 O31 Al11 132.84(19) . . . . ?
Al04 Al1 O12 Al08 -82.3(3) . . . . ?
Al04 Al1 O13 Al09 79.8(3) . . . . ?
Al04 O4 Al01 O1 -119.9(3) . . . . ?
Al04 O4 Al01 O2 120.3(3) . . . . ?
Al04 O4 Al01 O3 3.8(4) . . . . ?
Al04 O25 Al03 Al11 -82.6(3) . . . . ?
Al04 O25 Al03 O4 -0.6(3) . . . . ?
Al04 O25 Al03 O24 77.4(4) . . . . ?
Al04 O25 Al03 O26 171.6(4) . . . . ?
Al04 O25 Al03 O31 -91.1(3) . . . . ?
Al04 O36 Al1 Al08 134.1(2) . . . . ?
Al04 O36 Al1 Al09 81.9(3) . . . . ?
Al04 O36 Al1 O3 90.5(3) . . . . ?
Al04 O36 Al1 O12 172.2(3) . . . . ?
Al04 O36 Al1 O13 51.0(14) . . . . ?
Al04 O36 Al1 O16 -95.2(3) . . . . ?
Al04 O36 Al1 O39 -1.8(3) . . . . ?
Al05 Al06 O32 Al09 20.3(2) . . . . ?
Al05 Al06 O34 Al12 16.83(17) . . . . ?
Al05 Al07 O33 Al09 -26.9(3) . . . . ?
Al05 O2 Al01 O1 -59.0(4) . . . . ?
Al05 O2 Al01 O3 -179.4(3) . . . . ?
Al05 O2 Al01 O4 61.8(4) . . . . ?
Al05 O18 Al06 Al07 48.4(2) . . . . ?
Al05 O18 Al06 O2 6.1(2) . . . . ?
Al05 O18 Al06 O17 89.5(3) . . . . ?
Al05 O18 Al06 O21 -177.8(3) . . . . ?
Al05 O18 Al06 O34 -84.6(3) . . . . ?
Al05 O28 Al02 O4 63.6(4) . . . . ?
Al05 O28 Al02 O24 146.1(5) . . . . ?
Al05 O28 Al02 O27 -121.0(5) . . . . ?
Al05 O28 Al02 O40 -28.9(4) . . . . ?
Al05 O29 Al12 Al11 -109.1(4) . . . . ?
Al05 O29 Al12 Al13 -64.5(5) . . . . ?
Al05 O29 Al12 O1 -65.2(5) . . . . ?
Al05 O29 Al12 O6 -146.0(5) . . . . ?
Al05 O29 Al12 O8 119.0(5) . . . . ?
Al05 O29 Al12 O34 28.3(5) . . . . ?
Al06 Al05 O29 Al12 -20.68(18) . . . . ?
Al06 Al07 O33 Al09 16.72(17) . . . . ?
Al06 O2 Al01 O1 58.8(4) . . . . ?
Al06 O2 Al01 O3 -61.6(4) . . . . ?
Al06 O2 Al01 O4 179.7(3) . . . . ?
Al06 O32 Al09 Al08 -107.3(4) . . . . ?
Al06 O32 Al09 Al1 -62.9(5) . . . . ?
Al06 O32 Al09 O3 -63.9(4) . . . . ?
Al06 O32 Al09 O11 -145.5(5) . . . . ?
Al06 O32 Al09 O14 121.8(5) . . . . ?
Al06 O32 Al09 O33 29.4(4) . . . . ?
Al06 O34 Al12 Al11 66.5(5) . . . . ?
Al06 O34 Al12 Al13 111.2(4) . . . . ?
Al06 O34 Al12 O1 67.9(5) . . . . ?
Al06 O34 Al12 O5 148.8(5) . . . . ?
Al06 O34 Al12 O8 -120.7(5) . . . . ?
Al06 O34 Al12 O29 -25.8(5) . . . . ?
Al07 Al05 O29 Al12 21.2(3) . . . . ?
Al07 Al06 O32 Al09 -21.13(17) . . . . ?
Al07 Al06 O34 Al12 -26.8(3) . . . . ?
Al07 O2 Al01 O1 179.6(3) . . . . ?
Al07 O2 Al01 O3 59.2(4) . . . . ?
Al07 O2 Al01 O4 -59.5(4) . . . . ?
Al07 O33 Al09 Al08 69.5(5) . . . . ?
Al07 O33 Al09 Al1 112.5(4) . . . . ?
Al07 O33 Al09 O3 69.0(4) . . . . ?
Al07 O33 Al09 O13 151.3(4) . . . . ?
Al07 O33 Al09 O14 -118.6(4) . . . . ?
Al07 O33 Al09 O32 -26.2(4) . . . . ?
Al08 Al09 O13 Al1 46.3(2) . . . . ?
Al08 Al1 O13 Al09 -46.37(19) . . . . ?
Al08 Al13 O5 Al12 82.3(2) . . . . ?
Al08 Al13 O7 Al11 -85.5(3) . . . . ?
Al08 O3 Al01 O1 1.6(4) . . . . ?
Al08 O3 Al01 O2 121.1(3) . . . . ?
Al08 O3 Al01 O4 -122.4(3) . . . . ?
Al08 O11 Al09 Al1 -45.2(2) . . . . ?
Al08 O11 Al09 O3 -1.4(3) . . . . ?
Al08 O11 Al09 O13 -84.0(3) . . . . ?
Al08 O11 Al09 O14 -174.0(3) . . . . ?
Al08 O11 Al09 O32 93.7(3) . . . . ?
Al08 O12 Al1 Al09 41.9(3) . . . . ?
Al08 O12 Al1 O3 0.5(3) . . . . ?
Al08 O12 Al1 O13 81.1(3) . . . . ?
Al08 O12 Al1 O16 175.8(3) . . . . ?
Al08 O12 Al1 O36 -89.2(3) . . . . ?
Al08 O37 Al13 Al11 -80.5(3) . . . . ?
Al08 O37 Al13 Al12 -128.5(2) . . . . ?
Al08 O37 Al13 O1 -86.0(3) . . . . ?
Al08 O37 Al13 O5 -167.2(3) . . . . ?
Al08 O37 Al13 O10 97.0(3) . . . . ?
Al08 O37 Al13 O38 4.0(3) . . . . ?
Al09 Al08 O12 Al1 -42.01(19) . . . . ?
Al09 Al08 O37 Al13 128.19(17) . . . . ?
Al09 O3 Al01 O1 -118.5(3) . . . . ?
Al09 O3 Al01 O2 1.0(4) . . . . ?
Al09 O3 Al01 O4 117.5(3) . . . . ?
Al09 O11 Al08 Al1 45.4(2) . . . . ?
Al09 O11 Al08 Al13 -82.2(3) . . . . ?
Al09 O11 Al08 O3 1.4(3) . . . . ?
Al09 O11 Al08 O12 83.3(3) . . . . ?
Al09 O11 Al08 O15 176.3(3) . . . . ?
Al09 O11 Al08 O37 -92.6(3) . . . . ?
Al09 O11 Al08 O38 -38.6(15) . . . . ?
Al09 O13 Al1 O3 -2.6(3) . . . . ?
Al09 O13 Al1 O12 -84.0(3) . . . . ?
Al09 O13 Al1 O16 -176.2(3) . . . . ?
Al09 O13 Al1 O36 37.5(14) . . . . ?
Al09 O13 Al1 O39 89.4(3) . . . . ?
Al09 O32 Al06 O2 20.8(4) . . . . ?
Al09 O32 Al06 O17 -62.2(4) . . . . ?
Al09 O32 Al06 O21 -155.0(5) . . . . ?
Al09 O32 Al06 O34 111.6(4) . . . . ?
Al09 O33 Al07 O2 -26.3(4) . . . . ?
Al09 O33 Al07 O17 58.0(4) . . . . ?
Al09 O33 Al07 O22 149.5(4) . . . . ?
Al09 O33 Al07 O40 -117.4(4) . . . . ?
Al1 Al08 O37 Al13 78.7(3) . . . . ?
Al1 O3 Al01 O1 120.8(3) . . . . ?
Al1 O3 Al01 O2 -119.7(3) . . . . ?
Al1 O3 Al01 O4 -3.2(4) . . . . ?
Al1 O12 Al08 Al13 84.0(3) . . . . ?
Al1 O12 Al08 O3 -0.5(3) . . . . ?
Al1 O12 Al08 O11 -81.0(3) . . . . ?
Al1 O12 Al08 O15 -175.8(3) . . . . ?
Al1 O12 Al08 O38 90.2(3) . . . . ?
Al1 O13 Al09 O3 2.7(3) . . . . ?
Al1 O13 Al09 O11 84.6(3) . . . . ?
Al1 O13 Al09 O14 177.3(3) . . . . ?
Al1 O13 Al09 O33 -90.5(3) . . . . ?
Al1 O36 Al04 O4 -90.7(3) . . . . ?
Al1 O36 Al04 O23 -42.6(15) . . . . ?
Al1 O36 Al04 O25 -173.3(3) . . . . ?
Al1 O36 Al04 O35 92.7(3) . . . . ?
Al1 O36 Al04 O39 1.8(3) . . . . ?
Al11 Al12 O5 Al13 44.95(19) . . . . ?
Al11 Al13 O5 Al12 -45.30(18) . . . . ?
Al11 O1 Al01 O2 118.7(3) . . . . ?
Al11 O1 Al01 O3 -123.3(3) . . . . ?
Al11 O1 Al01 O4 0.3(4) . . . . ?
Al11 O6 Al12 Al13 -44.5(2) . . . . ?
Al11 O6 Al12 O1 -1.0(3) . . . . ?
Al11 O6 Al12 O5 -81.9(3) . . . . ?
Al11 O6 Al12 O8 -172.3(3) . . . . ?
Al11 O6 Al12 O29 92.7(3) . . . . ?
Al11 O7 Al13 Al12 40.3(2) . . . . ?
Al11 O7 Al13 O1 -1.8(3) . . . . ?
Al11 O7 Al13 O5 78.7(3) . . . . ?
Al11 O7 Al13 O10 174.4(3) . . . . ?
Al11 O7 Al13 O38 -92.1(3) . . . . ?
Al11 O30 Al03 O4 -83.8(3) . . . . ?
Al11 O30 Al03 O24 -162.8(3) . . . . ?
Al11 O30 Al03 O26 103.0(3) . . . . ?
Al11 O30 Al03 O31 6.3(3) . . . . ?
Al11 O31 Al03 O4 89.4(3) . . . . ?
Al11 O31 Al03 O24 44.1(13) . . . . ?
Al11 O31 Al03 O25 170.4(3) . . . . ?
Al11 O31 Al03 O26 -98.5(3) . . . . ?
Al11 O31 Al03 O30 -6.2(3) . . . . ?
Al12 Al11 O7 Al13 -39.91(18) . . . . ?
Al12 O1 Al01 O2 -0.5(4) . . . . ?
Al12 O1 Al01 O3 117.5(3) . . . . ?
Al12 O1 Al01 O4 -118.9(3) . . . . ?
Al12 O5 Al13 O1 -0.9(3) . . . . ?
Al12 O5 Al13 O7 -83.1(3) . . . . ?
Al12 O5 Al13 O10 -173.8(3) . . . . ?
Al12 O5 Al13 O37 92.6(3) . . . . ?
Al12 O5 Al13 O38 45.2(14) . . . . ?
Al12 O6 Al11 Al13 44.5(2) . . . . ?
Al12 O6 Al11 O1 1.0(3) . . . . ?
Al12 O6 Al11 O7 82.8(3) . . . . ?
Al12 O6 Al11 O9 171.5(3) . . . . ?
Al12 O6 Al11 O30 -95.2(3) . . . . ?
Al12 O6 Al11 O31 -37.4(12) . . . . ?
Al12 O29 Al05 O2 22.4(5) . . . . ?
Al12 O29 Al05 O18 -60.6(5) . . . . ?
Al12 O29 Al05 O20 -153.8(5) . . . . ?
Al12 O29 Al05 O28 113.7(5) . . . . ?
Al12 O34 Al06 O2 -25.8(5) . . . . ?
Al12 O34 Al06 O18 57.3(5) . . . . ?
Al12 O34 Al06 O21 150.6(5) . . . . ?
Al12 O34 Al06 O32 -116.7(5) . . . . ?
Al13 O1 Al01 O2 -120.0(3) . . . . ?
Al13 O1 Al01 O3 -1.9(4) . . . . ?
Al13 O1 Al01 O4 121.7(3) . . . . ?
Al13 O5 Al12 O1 0.9(3) . . . . ?
Al13 O5 Al12 O6 81.7(3) . . . . ?
Al13 O5 Al12 O8 176.7(3) . . . . ?
Al13 O5 Al12 O34 -92.7(3) . . . . ?
Al13 O7 Al11 O1 1.8(3) . . . . ?
Al13 O7 Al11 O6 -77.2(3) . . . . ?
Al13 O7 Al11 O9 -170.0(3) . . . . ?
Al13 O7 Al11 O31 91.6(3) . . . . ?
Al13 O37 Al08 O3 86.4(3) . . . . ?
Al13 O37 Al08 O11 167.5(3) . . . . ?
Al13 O37 Al08 O15 -97.7(3) . . . . ?
Al13 O37 Al08 O38 -4.0(3) . . . . ?

loop_
_platon_squeeze_void_nr
_platon_squeeze_void_average_x
_platon_squeeze_void_average_y
_platon_squeeze_void_average_z
_platon_squeeze_void_volume
_platon_squeeze_void_count_electrons
_platon_squeeze_void_content
1 -0.017 0.003 0.005 1453 653 ' '

loop_
_restr_distance_atom_site_label_1
_restr_distance_atom_site_label_2
_restr_distance_site_symmetry_2
_restr_distance_target
_restr_distance_target_weight_param
_restr_distance_diff
H3Wa O308 1 1.0000 0.1000 -0.8983

loop_
_restr_U_similar_atom_site_label_1
_restr_U_similar_atom_site_label_2
_restr_U_similar_weight_param
O41 O43 0.0010
O43 O42 0.0010

loop_
_restr_rigu_atom_site_label_1
_restr_rigu_atom_site_label_2
_restr_rigu_target_weight_param
_restr_rigu_u13_diff
_restr_rigu_u23_diff
_restr_rigu_u33_diff
Mo1 Mo2 0.004000 0.000009 0.004427 0.001090
Mo1 Mo6 0.004000 -0.011740 -0.010206 -0.003101
Mo1 Al10 0.004000 -0.003637 -0.006883 0.002954
Mo1 O100 0.004000 -0.003344 -0.001929 -0.004382
Mo1 O103 0.004000 -0.005845 -0.005166 -0.004878
Mo1 O104 0.004000 0.003253 -0.000679 0.000983
Mo1 O106 0.004000 -0.000597 0.002493 0.000589
Mo1 O107 0.004000 -0.002549 -0.001157 -0.000109
Mo1 O111 0.004000 -0.001659 0.000064 0.001009
Mo1 O112 0.004000 -0.000648 0.001270 -0.004991
Mo1 O113 0.004000 -0.004207 -0.000911 -0.003058
Mo1 O114 0.004000 -0.005505 0.005816 -0.008273
Mo1 O115 0.004000 -0.001346 0.013930 -0.003342
Mo2 Mo3 0.004000 -0.000321 0.004028 -0.000468
Mo2 Al10 0.004000 -0.001206 -0.001876 0.004217
Mo2 O100 0.004000 -0.002488 0.000712 -0.004555
Mo2 O103 0.004000 -0.001332 -0.002025 -0.001152
Mo2 O104 0.004000 0.003047 -0.002002 -0.002247
Mo2 O106 0.004000 0.000187 -0.000951 -0.002766
Mo2 O107 0.004000 -0.002454 0.002126 0.002245
Mo2 O111 0.004000 0.000271 0.000157 -0.007183
Mo2 O112 0.004000 0.005481 -0.003877 -0.006092
Mo2 O113 0.004000 -0.003544 -0.002744 -0.007283
Mo2 O114 0.004000 0.000516 -0.001576 -0.005038
Mo2 O115 0.004000 -0.001843 0.002262 0.000945
Mo3 Mo4 0.004000 0.002975 0.009589 -0.000225
Mo3 Al10 0.004000 0.003418 0.006979 0.002474
Mo3 O102 0.004000 0.002677 0.006256 -0.001390
Mo3 O104 0.004000 0.001562 0.000971 -0.002963
Mo3 O107 0.004000 0.002596 -0.001728 -0.002207
Mo3 O108 0.004000 0.004478 0.000704 -0.003266
Mo3 O116 0.004000 -0.002469 -0.004771 -0.000152
Mo3 O117 0.004000 0.003401 -0.001650 -0.002383
Mo4 Mo5 0.004000 0.013148 0.015547 -0.002394
Mo4 Al10 0.004000 -0.001503 0.007217 0.005081
Mo4 O101 0.004000 0.004444 0.007472 0.000302
Mo4 O102 0.004000 -0.001265 0.000390 0.001410
Mo4 O108 0.004000 0.005549 -0.004946 -0.006801
Mo4 O109 0.004000 0.002648 0.001883 -0.005871
Mo4 O118 0.004000 0.002088 -0.004841 0.000014
Mo4 O119 0.004000 0.001152 -0.000583 -0.005087
Mo5 Mo6 0.004000 -0.005898 0.019770 0.000224
Mo5 Al10 0.004000 -0.003471 0.001888 0.005364
Mo5 O101 0.004000 0.005218 -0.001042 -0.004770
Mo5 O105 0.004000 -0.005411 0.005267 0.001563
Mo5 O109 0.004000 0.008356 -0.012575 0.002459
Mo5 O110 0.004000 -0.002239 0.009856 -0.000673
Mo5 O120 0.004000 -0.001111 -0.001264 -0.000222
Mo5 O121 0.004000 -0.002327 0.001296 -0.003344
Mo6 Al10 0.004000 0.004243 -0.006304 0.005614
Mo6 O103 0.004000 -0.000786 0.004127 0.001304
Mo6 O105 0.004000 0.003526 -0.007891 0.001858
Mo6 O110 0.004000 -0.003525 -0.005382 0.001648
Mo6 O111 0.004000 -0.004340 0.008702 0.001241
Mo6 O122 0.004000 0.001795 0.003988 -0.002288
Mo6 O123 0.004000 -0.000291 0.002396 -0.000732
Al10 O100 0.004000 -0.005030 -0.001579 -0.006662
Al10 O101 0.004000 0.001830 -0.002416 -0.005787
Al10 O102 0.004000 0.000770 -0.006121 -0.002898
Al10 O103 0.004000 0.004052 0.001694 -0.005943
Al10 O104 0.004000 0.006139 0.001078 -0.002503
Al10 O105 0.004000 -0.000422 0.001279 -0.000645
O100 O101 0.004000 -0.003223 -0.000651 0.000599
O100 O102 0.004000 -0.003018 -0.002965 0.006979
O100 O103 0.004000 -0.002626 0.000440 -0.000386
O100 O104 0.004000 0.000274 -0.002152 0.005100
O100 O105 0.004000 -0.005393 -0.002926 0.005336
O100 O106 0.004000 -0.002974 -0.000202 -0.002725
O100 O107 0.004000 -0.001405 -0.003407 0.003070
O100 O111 0.004000 0.001778 0.002274 -0.003434
O100 O112 0.004000 -0.001881 0.003203 -0.002207
O100 O113 0.004000 -0.007716 0.003783 -0.003641
O100 O114 0.004000 -0.004036 0.004384 -0.002232
O100 O115 0.004000 -0.001331 0.001916 0.003570
O101 O102 0.004000 0.004687 -0.001734 -0.001294
O101 O103 0.004000 0.000634 0.007667 -0.001065
O101 O104 0.004000 0.002386 -0.001963 0.001664
O101 O105 0.004000 0.007074 -0.003535 0.000297
O101 O108 0.004000 0.004739 -0.009634 0.004171
O101 O109 0.004000 0.004179 -0.001350 -0.002628
O101 O110 0.004000 0.005247 0.010382 0.001229
O101 O118 0.004000 0.003970 -0.010193 -0.001537
O101 O119 0.004000 0.005218 -0.012047 -0.015253
O101 O120 0.004000 0.001214 -0.007554 -0.002961
O101 O121 0.004000 0.003355 0.003014 -0.001595
O102 O103 0.004000 0.004945 0.008062 -0.002859
O102 O104 0.004000 0.005268 0.000760 -0.000517
O102 O105 0.004000 0.004887 0.010513 0.003167
O102 O107 0.004000 0.001016 -0.004737 -0.000405
O102 O108 0.004000 0.003594 -0.000018 0.000398
O102 O109 0.004000 0.004334 0.001915 -0.003554
O102 O116 0.004000 0.000207 -0.008427 0.001794
O102 O117 0.004000 0.003923 -0.009668 -0.000508
O102 O118 0.004000 -0.004152 0.006689 -0.015044
O102 O119 0.004000 -0.000212 -0.003790 -0.008051
O103 O104 0.004000 0.005102 -0.004562 0.002939
O103 O105 0.004000 -0.001512 -0.003162 -0.001794
O103 O106 0.004000 -0.006317 0.003150 -0.003866
O103 O110 0.004000 -0.003682 -0.006799 -0.006128
O103 O111 0.004000 0.000598 -0.000802 -0.005341
O103 O112 0.004000 -0.000687 0.007266 -0.003510
O103 O113 0.004000 -0.010816 0.003062 0.000465
O103 O122 0.004000 0.006965 -0.003427 -0.009156
O103 O123 0.004000 -0.002564 0.000247 -0.004621
O104 O105 0.004000 0.005939 0.000321 0.002105
O104 O106 0.004000 -0.000543 0.000934 -0.001530
O104 O107 0.004000 0.004411 -0.000378 -0.000363
O104 O108 0.004000 -0.000220 -0.000247 -0.001980
O104 O114 0.004000 0.002969 0.001238 -0.004037
O104 O115 0.004000 0.007751 -0.000026 -0.005089
O104 O116 0.004000 -0.003450 0.003592 -0.002260
O104 O117 0.004000 0.005759 -0.003495 0.000539
O105 O109 0.004000 -0.002531 -0.009783 0.004424
O105 O110 0.004000 0.002963 -0.000544 -0.002466
O105 O111 0.004000 -0.000349 0.006053 -0.003107
O105 O120 0.004000 -0.004599 -0.008908 -0.003039
O105 O121 0.004000 -0.002112 -0.000551 -0.010278
O105 O122 0.004000 0.007736 0.010954 -0.004857
O105 O123 0.004000 0.002541 0.008540 -0.012141
O106 O107 0.004000 -0.002088 0.000026 0.005735
O106 O111 0.004000 0.000679 -0.000054 -0.000828
O106 O112 0.004000 0.007301 -0.003977 -0.005651
O106 O113 0.004000 -0.005221 0.000381 -0.004223
O106 O114 0.004000 -0.002769 0.001024 -0.002433
O106 O115 0.004000 -0.000671 0.010924 -0.006416
O107 O108 0.004000 0.005971 0.001314 -0.001091
O107 O114 0.004000 -0.001059 -0.005423 -0.004612
O107 O115 0.004000 0.009590 -0.008483 -0.005179
O107 O116 0.004000 -0.005176 0.000302 -0.003930
O107 O117 0.004000 0.003768 0.003788 0.001701
O108 O109 0.004000 0.009402 0.008498 -0.001841
O108 O116 0.004000 0.008318 -0.007290 0.008223
O108 O117 0.004000 0.004337 -0.002743 -0.003678
O108 O118 0.004000 0.001894 0.005506 -0.003511
O108 O119 0.004000 0.001159 0.006469 -0.002836
O109 O110 0.004000 0.006754 0.017927 -0.005130
O109 O118 0.004000 0.007047 -0.014923 -0.005772
O109 O119 0.004000 -0.000039 0.001710 -0.002637
O109 O120 0.004000 0.003671 0.009651 0.002060
O109 O121 0.004000 0.005152 0.018272 -0.005610
O110 O111 0.004000 -0.004147 0.010234 0.001307
O110 O120 0.004000 0.000175 -0.014749 -0.005474
O110 O121 0.004000 -0.001823 -0.007348 -0.003638
O110 O122 0.004000 0.007717 0.021600 -0.013307
O110 O123 0.004000 0.009307 -0.000683 -0.006651
O111 O112 0.004000 -0.008511 0.005996 -0.007915
O111 O113 0.004000 -0.013030 -0.000119 -0.008326
O111 O122 0.004000 -0.009983 -0.010609 -0.005277
O111 O123 0.004000 -0.011605 -0.007353 -0.007269
O112 O113 0.004000 -0.011340 0.002946 0.001887
O114 O115 0.004000 -0.003976 -0.009903 0.000701
O116 O117 0.004000 0.005860 0.008458 0.001721
O118 O119 0.004000 0.015535 0.018603 -0.001069
O120 O121 0.004000 0.005907 -0.008365 0.002417
O122 O123 0.004000 -0.006959 -0.012659 0.005729
Mo30 Mo31 0.004000 -0.002523 0.006907 0.001247
Mo30 Al30 0.004000 -0.000628 0.001591 -0.001541
Mo30 O301 0.004000 0.000664 0.003961 -0.002618
Mo30 O303 0.004000 0.001762 -0.000400 -0.000600
Mo30 O306 0.004000 0.001453 -0.002413 -0.001061
Mo30 O307 0.004000 -0.000380 0.006083 -0.003734
Mo31 Mo32 0.004000 -0.005468 0.003971 0.001079
Mo31 Al30 0.004000 0.000036 -0.002824 0.003681
Mo31 O301 0.004000 0.002671 -0.003393 -0.004609
Mo31 O304 0.004000 -0.004796 -0.002923 -0.003454
Mo31 O307 0.004000 -0.004842 -0.001442 0.000698
Mo31 O308 0.004000 -0.002857 0.003171 0.001846
Mo31 O309 0.004000 0.001707 0.003282 -0.003394
Mo32 Al30 0.004000 0.002518 0.000999 0.005386
Mo32 O302 0.004000 -0.000333 0.002354 -0.005036
Mo32 O305 0.004000 0.000939 -0.001834 -0.001103
Mo32 O309 0.004000 0.001256 -0.002572 -0.001945
Mo32 O310 0.004000 0.003402 0.004906 0.000324
Mo32 O311 0.004000 -0.002660 0.002162 -0.003840
Al30 O301 0.004000 0.001420 -0.000274 0.003406
Al30 O302 0.004000 -0.000545 -0.003098 -0.003076
O301 O302 0.004000 0.001806 0.004106 0.001158
O301 O303 0.004000 -0.000416 -0.003005 -0.007049
O301 O304 0.004000 0.003022 0.001644 -0.009317
O301 O306 0.004000 0.001708 -0.003467 0.000707
O301 O307 0.004000 0.004491 -0.002039 0.000839
O301 O308 0.004000 0.000838 0.003977 0.004326
O301 O309 0.004000 -0.003051 -0.001017 -0.002674
O302 O305 0.004000 0.005774 -0.004179 -0.010283
O302 O309 0.004000 0.000094 -0.001333 -0.004839
O302 O310 0.004000 0.000197 0.001676 0.005388
O302 O311 0.004000 -0.004449 0.000324 0.000558
O303 O306 0.004000 -0.005859 -0.015032 -0.007391
O303 O307 0.004000 -0.001870 0.011392 -0.003990
O304 O307 0.004000 -0.010130 -0.003773 0.005631
O304 O308 0.004000 -0.023723 0.017441 0.004029
O304 O309 0.004000 -0.002884 0.004212 0.003741
O305 O309 0.004000 0.001464 -0.007679 -0.000926
O305 O310 0.004000 0.010898 0.006439 0.001776
O305 O311 0.004000 -0.005336 0.014543 -0.000881
O306 O307 0.004000 0.000305 0.003990 -0.002654
O307 O308 0.004000 -0.005654 0.004153 0.000970
O307 O309 0.004000 -0.001179 0.003401 -0.005225
O308 O309 0.004000 0.001085 0.004827 -0.001027
O309 O310 0.004000 0.003892 0.003817 0.003746
O309 O311 0.004000 -0.007393 0.003690 -0.009214
O310 O311 0.004000 -0.000618 -0.006269 -0.005155
Mo20 Mo21 0.004000 -0.012854 -0.000940 -0.000619
Mo20 Al20 0.004000 0.000780 0.000918 0.003193
Mo20 O202 0.004000 -0.004092 -0.001384 0.004197
Mo20 O203 0.004000 -0.000562 -0.001361 -0.007322
Mo20 O204 0.004000 0.000813 -0.007659 -0.003261
Mo20 O211 0.004000 -0.005245 0.000887 -0.002467
Mo21 Mo22 0.004000 0.000635 -0.012963 0.001140
Mo21 Al20 0.004000 -0.001704 -0.001155 0.004981
Mo21 O201 0.004000 -0.001901 -0.005279 -0.002933
Mo21 O202 0.004000 0.000287 -0.003628 0.007071
Mo21 O205 0.004000 -0.001039 0.000543 -0.000276
Mo21 O206 0.004000 0.000123 0.000818 -0.000935
Mo21 O210 0.004000 -0.006543 0.003779 0.001035
Mo21 O211 0.004000 -0.008691 -0.003174 0.000748
Mo22 Al20 0.004000 0.001704 0.000744 0.002412
Mo22 O200 0.004000 0.005396 0.002658 -0.001740
Mo22 O201 0.004000 -0.004849 -0.001567 0.001676
Mo22 O208 0.004000 0.001639 0.000149 0.000454
Mo22 O209 0.004000 0.003000 -0.003076 0.002560
Mo22 O210 0.004000 0.002558 0.004142 0.002387
Mo22 O297 0.004000 -0.000179 -0.000855 -0.002180
Al20 O200 0.004000 -0.000430 -0.002359 -0.004202
Al20 O201 0.004000 0.002840 0.004326 -0.004875
Al20 O202 0.004000 -0.000299 0.003444 0.004758
O200 O201 0.004000 0.001099 -0.000753 0.000496
O200 O202 0.004000 0.000401 0.007647 0.008319
O200 O208 0.004000 0.006773 -0.000431 -0.000286
O200 O209 0.004000 0.002714 0.001723 0.000651
O200 O210 0.004000 0.005009 0.000184 0.005011
O200 O297 0.004000 0.007543 -0.001493 -0.005268
O201 O202 0.004000 -0.001194 0.003375 -0.000440
O201 O205 0.004000 -0.003260 0.005185 0.001037
O201 O206 0.004000 -0.003871 0.008602 -0.006259
O201 O208 0.004000 -0.005294 -0.001708 -0.004098
O201 O209 0.004000 -0.005054 0.002508 -0.005300
O201 O210 0.004000 -0.007555 0.001476 -0.001246
O201 O211 0.004000 -0.000349 0.008444 -0.001474
O201 O297 0.004000 -0.004311 0.000661 -0.004648
O202 O203 0.004000 -0.004545 -0.000739 -0.012350
O202 O204 0.004000 0.008588 0.001743 -0.016745
O202 O205 0.004000 -0.002042 -0.000159 -0.014257
O202 O206 0.004000 0.000878 0.007467 -0.008072
O202 O210 0.004000 -0.002663 0.002990 -0.005039
O202 O211 0.004000 0.000803 0.002430 -0.007603
O203 O204 0.004000 -0.011278 -0.007766 -0.000211
O203 O211 0.004000 -0.005296 -0.001174 0.001444
O204 O211 0.004000 0.001302 -0.002383 -0.003977
O205 O206 0.004000 -0.004018 -0.011087 -0.003886
O205 O210 0.004000 -0.000310 -0.006401 -0.000774
O205 O211 0.004000 -0.007078 -0.005082 -0.000374
O206 O210 0.004000 0.003365 0.011077 0.006044
O206 O211 0.004000 -0.012810 -0.007350 0.003398
O208 O209 0.004000 0.008436 -0.011555 0.009290
O208 O210 0.004000 -0.004520 0.008587 0.009632
O208 O297 0.004000 0.003744 0.009894 -0.002447
O209 O210 0.004000 0.001798 0.004546 0.000185
O209 O297 0.004000 0.011623 -0.000487 -0.004607
O210 O211 0.004000 -0.012308 -0.004233 0.000059
O210 O297 0.004000 -0.000608 -0.013296 -0.002317
Al01 Al02 0.004000 -0.002603 -0.004127 -0.006397
Al01 Al03 0.004000 0.000331 -0.004083 -0.004068
Al01 Al04 0.004000 -0.002534 0.001352 -0.000687
Al01 Al05 0.004000 -0.000263 -0.000281 -0.001422
Al01 Al06 0.004000 -0.001066 -0.000774 0.000085
Al01 Al07 0.004000 0.000368 -0.000176 -0.001050
Al01 Al08 0.004000 -0.000988 -0.000217 -0.000712
Al01 Al09 0.004000 -0.000068 0.000473 -0.003855
Al01 Al1 0.004000 0.001650 0.004043 -0.002864
Al01 Al11 0.004000 0.002907 -0.000798 -0.003624
Al01 Al12 0.004000 0.001282 -0.002155 -0.002561
Al01 Al13 0.004000 -0.002224 -0.000849 -0.000074
Al01 O1 0.004000 -0.002053 -0.000870 0.001670
Al01 O2 0.004000 -0.002409 0.000209 -0.000725
Al01 O3 0.004000 0.001501 0.002210 -0.003229
Al01 O4 0.004000 0.000171 -0.000196 0.000724
